data_7005232
loop_
_publ_author_name
'Ronson, Tanya K.'
'Adams, Harry'
'Harding, Lindsay P.'
'Pope, Simon J. A.'
'Sykes, Daniel'
'Faulkner, Stephen'
'Ward, Michael D.'

_publ_section_title
;
 Polynuclear lanthanide complexes of a series of bridging ligands
 containing two tridentate N,N',O-donor units: structures and
 luminescence properties.
;
_journal_issue 10
_journal_name_full 'Dalton transactions (Cambridge, England : 2003)'
_journal_page_first 1006
_journal_page_last 1022
_journal_paper_doi 10.1039/b618258e
_journal_year 2007
_chemical_formula_sum 'C71.5 H90.5 Cl5 N18.5 O34 Yb2'
_chemical_formula_weight 2276.45
_chemical_name_systematic
;
?
;
_space_group_IT_number 2
_symmetry_cell_setting triclinic
_symmetry_space_group_name_Hall '-P 1'
_symmetry_space_group_name_H-M 'P -1'
_atom_sites_solution_hydrogens geom
_atom_sites_solution_primary direct
_atom_sites_solution_secondary difmap
_audit_creation_method SHELXL-97
_cell_angle_alpha 93.0760(10)
_cell_angle_beta 96.0590(10)
_cell_angle_gamma 103.8040(10)
_cell_formula_units_Z 2
_cell_length_a 14.2898(4)
_cell_length_b 14.6413(4)
_cell_length_c 22.2647(6)
_cell_measurement_reflns_used 7235
_cell_measurement_temperature 150(2)
_cell_measurement_theta_max 36.83
_cell_measurement_theta_min 2.62
_cell_volume 4483.4(2)
_computing_cell_refinement 'Bruker SMART'
_computing_data_collection 'Bruker SMART'
_computing_data_reduction 'Bruker SAINT'
_computing_molecular_graphics 'Bruker SHELXTL'
_computing_publication_material 'Bruker SHELXTL'
_computing_structure_refinement 'SHELXL-97 (Sheldrick, 1997)'
_computing_structure_solution 'SHELXS-97 (Sheldrick, 1990)'
_diffrn_ambient_temperature 150(2)
_diffrn_measured_fraction_theta_full 0.979
_diffrn_measured_fraction_theta_max 0.979
_diffrn_measurement_device_type 'Bruker APEX2 CCD area detector'
_diffrn_measurement_method 'phi and omega scans'
_diffrn_radiation_monochromator graphite
_diffrn_radiation_source 'fine-focus sealed tube'
_diffrn_radiation_type MoK\a
_diffrn_radiation_wavelength 0.71073
_diffrn_reflns_av_R_equivalents 0.0268
_diffrn_reflns_av_sigmaI/netI 0.0317
_diffrn_reflns_limit_h_max 17
_diffrn_reflns_limit_h_min -18
_diffrn_reflns_limit_k_max 19
_diffrn_reflns_limit_k_min -19
_diffrn_reflns_limit_l_max 28
_diffrn_reflns_limit_l_min -28
_diffrn_reflns_number 45717
_diffrn_reflns_theta_full 27.50
_diffrn_reflns_theta_max 27.50
_diffrn_reflns_theta_min 0.92
_exptl_absorpt_coefficient_mu 2.317
_exptl_absorpt_correction_T_max 0.8735
_exptl_absorpt_correction_T_min 0.6419
_exptl_absorpt_correction_type multi-scan
_exptl_absorpt_process_details sadabs
_exptl_crystal_colour clear
_exptl_crystal_density_diffrn 1.686
_exptl_crystal_density_method 'not measured'
_exptl_crystal_description needle
_exptl_crystal_F_000 2292
_exptl_crystal_size_max 0.21
_exptl_crystal_size_mid 0.08
_exptl_crystal_size_min 0.06
_refine_diff_density_max 2.826
_refine_diff_density_min -1.456
_refine_diff_density_rms 0.145
_refine_ls_extinction_method none
_refine_ls_goodness_of_fit_ref 1.086
_refine_ls_hydrogen_treatment constr
_refine_ls_matrix_type full
_refine_ls_number_parameters 1165
_refine_ls_number_reflns 20180
_refine_ls_number_restraints 81
_refine_ls_restrained_S_all 1.120
_refine_ls_R_factor_all 0.0454
_refine_ls_R_factor_gt 0.0383
_refine_ls_shift/su_max 0.037
_refine_ls_shift/su_mean 0.000
_refine_ls_structure_factor_coef Fsqd
_refine_ls_weighting_details 'calc w=1/[\s^2^(Fo^2^)+(0.0422P)^2^+21.5675P] where P=(Fo^2^+2Fc^2^)/3'
_refine_ls_weighting_scheme calc
_refine_ls_wR_factor_gt 0.0983
_refine_ls_wR_factor_ref 0.1030
_reflns_number_gt 17659
_reflns_number_total 20180
_reflns_threshold_expression >2sigma(I)
_cod_data_source_file b618258e.txt
_cod_data_source_block imw643
_cod_original_sg_symbol_H-M P-1
_cod_original_formula_sum 'C71.50 H90.50 Cl5 N18.50 O34 Yb2'
_cod_database_code 7005232

loop_
_symmetry_equiv_pos_as_xyz
'x, y, z'
'-x, -y, -z'

loop_
_atom_site_label
_atom_site_type_symbol
_atom_site_fract_x
_atom_site_fract_y
_atom_site_fract_z
_atom_site_U_iso_or_equiv
_atom_site_adp_type
_atom_site_occupancy
_atom_site_symmetry_multiplicity
_atom_site_calc_flag
_atom_site_refinement_flags
_atom_site_disorder_assembly
_atom_site_disorder_group
Yb1 Yb 0.766912(12) 0.313512(12) 0.720441(8) 0.01286(5) Uani 1 1 d . . .
Yb2 Yb 0.352623(12) 0.054012(12) 0.760257(8) 0.01145(5) Uani 1 1 d . . .
O1 O 0.8901(2) 0.4036(2) 0.78267(14) 0.0186(6) Uani 1 1 d . . .
O2 O 0.2900(2) 0.0373(2) 0.84819(13) 0.0156(6) Uani 1 1 d . . .
O3 O 0.8166(2) 0.1891(2) 0.68421(14) 0.0187(6) Uani 1 1 d . . .
O4 O 0.3533(2) -0.0981(2) 0.73182(14) 0.0166(6) Uani 1 1 d . . .
O5 O 0.2816(2) 0.1751(2) 0.74474(15) 0.0225(7) Uani 1 1 d . . .
H5A H 0.2253 0.1707 0.7553 0.027 Uiso 1 1 d R . .
H5B H 0.3038 0.2175 0.7218 0.027 Uiso 1 1 d R . .
O6 O 0.7054(3) 0.4391(2) 0.69886(15) 0.0271(8) Uani 1 1 d . . .
H6A H 0.6459 0.4334 0.6863 0.032 Uiso 1 1 d R . .
H6B H 0.7319 0.4977 0.6994 0.032 Uiso 1 1 d R . .
O200 O 0.6150(2) 0.2240(2) 0.70814(14) 0.0202(7) Uani 1 1 d . . .
O201 O 0.4750(2) 0.1223(2) 0.71290(14) 0.0204(7) Uani 1 1 d . . .
C200 C 0.5646(3) 0.1501(4) 0.7237(2) 0.0242(10) Uani 1 1 d . . .
H200 H 0.5899 0.0980 0.7301 0.029 Uiso 1 1 d R . .
N1 N 1.0294(3) 0.5138(3) 0.80768(17) 0.0181(7) Uani 1 1 d . . .
N2 N 0.9077(3) 0.3872(3) 0.66970(17) 0.0168(7) Uani 1 1 d . . .
N3 N 0.7360(3) 0.3012(3) 0.60378(17) 0.0172(7) Uani 1 1 d . . .
N4 N 0.6606(3) 0.2719(3) 0.55898(17) 0.0216(8) Uani 1 1 d . . .
N5 N 0.2890(3) 0.0361(3) 0.59362(16) 0.0171(7) Uani 1 1 d . . .
N6 N 0.2710(3) 0.0153(3) 0.65062(16) 0.0154(7) Uani 1 1 d . . .
N7 N 0.1834(2) -0.0380(2) 0.74941(16) 0.0137(7) Uani 1 1 d . . .
N8 N 0.1673(3) 0.0145(3) 0.90502(16) 0.0168(7) Uani 1 1 d . . .
N9 N 0.7910(3) 0.2011(3) 0.79554(16) 0.0154(7) Uani 1 1 d . . .
N10 N 0.8730(3) 0.0590(3) 0.68481(18) 0.0207(8) Uani 1 1 d . . .
N11 N 0.7065(3) 0.3449(3) 0.82537(17) 0.0163(7) Uani 1 1 d . . .
N12 N 0.6894(3) 0.4221(3) 0.85509(17) 0.0169(7) Uani 1 1 d . . .
N13 N 0.4727(3) 0.2641(3) 0.86456(16) 0.0158(7) Uani 1 1 d . . .
N14 N 0.4639(3) 0.1744(2) 0.84241(16) 0.0143(7) Uani 1 1 d . . .
N15 N 0.4692(2) -0.0092(3) 0.82513(16) 0.0143(7) Uani 1 1 d . . .
N16 N 0.4304(3) -0.2143(3) 0.72286(17) 0.0179(7) Uani 1 1 d . . .
C1 C 0.4635(3) 0.0581(3) 0.58128(19) 0.0169(8) Uani 1 1 d . . .
C2 C 0.4547(3) -0.0370(3) 0.5865(2) 0.0215(9) Uani 1 1 d . . .
H2 H 0.3939 -0.0763 0.5890 0.026 Uiso 1 1 calc R . .
C3 C 0.5351(4) -0.0751(3) 0.5881(2) 0.0249(10) Uani 1 1 d . . .
H3 H 0.5283 -0.1392 0.5923 0.030 Uiso 1 1 calc R . .
C4 C 0.6259(4) -0.0167(4) 0.5833(2) 0.0242(10) Uani 1 1 d . . .
H4 H 0.6803 -0.0414 0.5846 0.029 Uiso 1 1 calc R . .
C5 C 0.6350(3) 0.0782(4) 0.5768(2) 0.0233(10) Uani 1 1 d . . .
H5 H 0.6956 0.1167 0.5727 0.028 Uiso 1 1 calc R . .
C6 C 0.5553(3) 0.1174(3) 0.57611(19) 0.0170(8) Uani 1 1 d . . .
C7 C 0.5641(3) 0.2221(3) 0.5709(2) 0.0207(9) Uani 1 1 d . . .
H7A H 0.5166 0.2300 0.5384 0.025 Uiso 1 1 calc R . .
H7B H 0.5495 0.2498 0.6082 0.025 Uiso 1 1 calc R . .
C8 C 0.6912(4) 0.2799(4) 0.5033(2) 0.0321(12) Uani 1 1 d . . .
H8 H 0.6524 0.2635 0.4662 0.039 Uiso 1 1 calc R . .
C9 C 0.7898(4) 0.3165(4) 0.5117(2) 0.0322(12) Uani 1 1 d . . .
H9 H 0.8311 0.3301 0.4820 0.039 Uiso 1 1 calc R . .
C10 C 0.8149(3) 0.3288(3) 0.5747(2) 0.0210(9) Uani 1 1 d . . .
C11 C 0.9096(3) 0.3685(3) 0.6101(2) 0.0212(9) Uani 1 1 d . . .
C12 C 0.9966(4) 0.3865(4) 0.5845(2) 0.0272(11) Uani 1 1 d . . .
H12 H 0.9963 0.3766 0.5428 0.033 Uiso 1 1 calc R . .
C13 C 1.0829(4) 0.4191(4) 0.6219(2) 0.0281(11) Uani 1 1 d . . .
H13 H 1.1418 0.4275 0.6060 0.034 Uiso 1 1 calc R . .
C14 C 1.0812(3) 0.4394(3) 0.6837(2) 0.0220(9) Uani 1 1 d . . .
H14 H 1.1386 0.4612 0.7098 0.026 Uiso 1 1 calc R . .
C15 C 0.9913(3) 0.4260(3) 0.7052(2) 0.0170(8) Uani 1 1 d . . .
C16 C 0.9715(3) 0.4490(3) 0.7684(2) 0.0160(8) Uani 1 1 d . . .
C17 C 0.9965(4) 0.5303(4) 0.8669(2) 0.0273(11) Uani 1 1 d . . .
H17A H 1.0521 0.5577 0.8967 0.033 Uiso 1 1 calc R . .
H17B H 0.9624 0.4708 0.8803 0.033 Uiso 1 1 calc R . .
C18 C 0.9290(5) 0.5972(4) 0.8614(3) 0.0393(13) Uiso 1 1 d . . .
H18A H 0.9650 0.6581 0.8525 0.059 Uiso 1 1 calc R . .
H18B H 0.9025 0.6029 0.8989 0.059 Uiso 1 1 calc R . .
H18C H 0.8772 0.5724 0.8293 0.059 Uiso 1 1 calc R . .
C19 C 1.1193(3) 0.5813(3) 0.7958(2) 0.0205(9) Uani 1 1 d . . .
H19A H 1.1200 0.6437 0.8133 0.025 Uiso 1 1 calc R . .
H19B H 1.1194 0.5843 0.7524 0.025 Uiso 1 1 calc R . .
C20 C 1.2104(4) 0.5536(4) 0.8221(2) 0.0282(11) Uani 1 1 d . . .
H20A H 1.2094 0.5483 0.8649 0.042 Uiso 1 1 calc R . .
H20B H 1.2667 0.6011 0.8155 0.042 Uiso 1 1 calc R . .
H20C H 1.2125 0.4942 0.8027 0.042 Uiso 1 1 calc R . .
C21 C 0.3773(3) 0.1021(3) 0.5820(2) 0.0174(8) Uani 1 1 d . . .
H21A H 0.3932 0.1545 0.6129 0.021 Uiso 1 1 calc R . .
H21B H 0.3656 0.1271 0.5432 0.021 Uiso 1 1 calc R . .
C22 C 0.2196(3) -0.0183(4) 0.5514(2) 0.0212(9) Uani 1 1 d . . .
H22 H 0.2177 -0.0166 0.5096 0.025 Uiso 1 1 calc R . .
C23 C 0.1532(3) -0.0758(3) 0.5813(2) 0.0210(9) Uani 1 1 d . . .
H23 H 0.0975 -0.1206 0.5646 0.025 Uiso 1 1 calc R . .
C24 C 0.1875(3) -0.0526(3) 0.64282(19) 0.0156(8) Uani 1 1 d . . .
C25 C 0.1437(3) -0.0878(3) 0.69644(19) 0.0145(8) Uani 1 1 d . . .
C26 C 0.0673(3) -0.1679(3) 0.6933(2) 0.0189(9) Uani 1 1 d . . .
H26 H 0.0405 -0.2011 0.6562 0.023 Uiso 1 1 calc R . .
C27 C 0.0319(3) -0.1972(3) 0.7467(2) 0.0190(9) Uani 1 1 d . . .
H27 H -0.0174 -0.2518 0.7460 0.023 Uiso 1 1 calc R . .
C28 C 0.0709(3) -0.1441(3) 0.8010(2) 0.0174(8) Uani 1 1 d . . .
H28 H 0.0474 -0.1619 0.8372 0.021 Uiso 1 1 calc R . .
C29 C 0.1454(3) -0.0641(3) 0.80037(19) 0.0148(8) Uani 1 1 d . . .
C30 C 0.2030(3) -0.0012(3) 0.85427(19) 0.0146(8) Uani 1 1 d . . .
C31 C 0.0641(3) -0.0102(3) 0.9137(2) 0.0193(9) Uani 1 1 d . . .
H31A H 0.0253 -0.0299 0.8746 0.023 Uiso 1 1 calc R . .
H31B H 0.0469 0.0454 0.9303 0.023 Uiso 1 1 calc R . .
C32 C 0.0397(4) -0.0888(4) 0.9558(2) 0.0253(10) Uani 1 1 d . . .
H32A H 0.0562 -0.1441 0.9395 0.038 Uiso 1 1 calc R . .
H32B H -0.0285 -0.1030 0.9596 0.038 Uiso 1 1 calc R . .
H32C H 0.0761 -0.0687 0.9950 0.038 Uiso 1 1 calc R . .
C33 C 0.2350(3) 0.0732(3) 0.9553(2) 0.0208(9) Uani 1 1 d . . .
H33A H 0.2971 0.0569 0.9571 0.025 Uiso 1 1 calc R . .
H33B H 0.2094 0.0597 0.9934 0.025 Uiso 1 1 calc R . .
C34 C 0.2502(4) 0.1787(4) 0.9474(2) 0.0292(11) Uani 1 1 d . . .
H34A H 0.2809 0.1934 0.9116 0.044 Uiso 1 1 calc R . .
H34B H 0.2906 0.2143 0.9821 0.044 Uiso 1 1 calc R . .
H34C H 0.1885 0.1945 0.9435 0.044 Uiso 1 1 calc R . .
C35 C 0.4631(3) 0.4291(3) 0.8607(2) 0.0173(8) Uani 1 1 d . . .
C36 C 0.3921(3) 0.4509(3) 0.8939(2) 0.0213(9) Uani 1 1 d . . .
H36 H 0.3330 0.4070 0.8933 0.026 Uiso 1 1 calc R . .
C37 C 0.4087(3) 0.5363(3) 0.9275(2) 0.0224(9) Uani 1 1 d . . .
H37 H 0.3609 0.5497 0.9493 0.027 Uiso 1 1 calc R . .
C38 C 0.4964(4) 0.6020(3) 0.9286(2) 0.0222(9) Uani 1 1 d . . .
H38 H 0.5078 0.6597 0.9512 0.027 Uiso 1 1 calc R . .
C39 C 0.5675(3) 0.5813(3) 0.8961(2) 0.0202(9) Uani 1 1 d . . .
H39 H 0.6267 0.6254 0.8975 0.024 Uiso 1 1 calc R . .
C40 C 0.5520(3) 0.4958(3) 0.8611(2) 0.0170(8) Uani 1 1 d . . .
C41 C 0.6304(3) 0.4797(3) 0.8245(2) 0.0206(9) Uani 1 1 d . . .
H41A H 0.6008 0.4482 0.7852 0.025 Uiso 1 1 calc R . .
H41B H 0.6722 0.5401 0.8179 0.025 Uiso 1 1 calc R . .
C42 C 0.7242(3) 0.4308(3) 0.9147(2) 0.0200(9) Uani 1 1 d . . .
H42 H 0.7217 0.4790 0.9430 0.024 Uiso 1 1 calc R . .
C43 C 0.7637(3) 0.3559(3) 0.9256(2) 0.0201(9) Uani 1 1 d . . .
H43 H 0.7925 0.3421 0.9623 0.024 Uiso 1 1 calc R . .
C44 C 0.7510(3) 0.3047(3) 0.86930(19) 0.0156(8) Uani 1 1 d . . .
C45 C 0.7758(3) 0.2159(3) 0.8533(2) 0.0176(8) Uani 1 1 d . . .
C46 C 0.7784(4) 0.1489(4) 0.8956(2) 0.0238(10) Uani 1 1 d . . .
H46 H 0.7724 0.1621 0.9362 0.029 Uiso 1 1 calc R . .
C47 C 0.7902(4) 0.0626(4) 0.8748(2) 0.0320(12) Uani 1 1 d . . .
H47 H 0.7882 0.0149 0.9010 0.038 Uiso 1 1 calc R . .
C48 C 0.8049(4) 0.0461(4) 0.8149(2) 0.0287(11) Uani 1 1 d . . .
H48 H 0.8111 -0.0127 0.8005 0.034 Uiso 1 1 calc R . .
C49 C 0.8103(3) 0.1187(3) 0.7770(2) 0.0203(9) Uani 1 1 d . . .
C50 C 0.8338(3) 0.1215(3) 0.7123(2) 0.0189(9) Uani 1 1 d . . .
C51 C 0.8960(4) 0.0735(4) 0.6222(2) 0.0251(10) Uani 1 1 d . . .
H51A H 0.8529 0.1079 0.6025 0.030 Uiso 1 1 calc R . .
H51B H 0.8850 0.0127 0.5996 0.030 Uiso 1 1 calc R . .
C52 C 1.0005(4) 0.1278(4) 0.6212(3) 0.0373(13) Uani 1 1 d . . .
H52A H 1.0116 0.1882 0.6434 0.056 Uiso 1 1 calc R . .
H52B H 1.0126 0.1365 0.5801 0.056 Uiso 1 1 calc R . .
H52C H 1.0434 0.0930 0.6396 0.056 Uiso 1 1 calc R . .
C53 C 0.9002(4) -0.0233(3) 0.7106(2) 0.0261(10) Uani 1 1 d . . .
H53A H 0.9162 -0.0106 0.7541 0.031 Uiso 1 1 calc R . .
H53B H 0.9575 -0.0330 0.6940 0.031 Uiso 1 1 calc R . .
C54 C 0.8184(4) -0.1126(4) 0.6967(3) 0.0321(12) Uani 1 1 d . . .
H54A H 0.7626 -0.1042 0.7148 0.048 Uiso 1 1 calc R . .
H54B H 0.8392 -0.1649 0.7129 0.048 Uiso 1 1 calc R . .
H54C H 0.8018 -0.1248 0.6536 0.048 Uiso 1 1 calc R . .
C55 C 0.4398(4) 0.3331(3) 0.8262(2) 0.0210(9) Uani 1 1 d . . .
H55A H 0.3704 0.3119 0.8142 0.025 Uiso 1 1 calc R . .
H55B H 0.4719 0.3373 0.7898 0.025 Uiso 1 1 calc R . .
C56 C 0.5172(3) 0.2803(3) 0.9220(2) 0.0187(9) Uani 1 1 d . . .
H56 H 0.5308 0.3370 0.9459 0.022 Uiso 1 1 calc R . .
C57 C 0.5388(3) 0.1982(3) 0.93872(19) 0.0178(8) Uani 1 1 d . . .
H57 H 0.5693 0.1876 0.9758 0.021 Uiso 1 1 calc R . .
C58 C 0.5049(3) 0.1340(3) 0.88779(19) 0.0142(8) Uani 1 1 d . . .
C59 C 0.5084(3) 0.0358(3) 0.87947(19) 0.0143(8) Uani 1 1 d . . .
C60 C 0.5486(3) -0.0103(3) 0.9252(2) 0.0180(8) Uani 1 1 d . . .
H60 H 0.5778 0.0223 0.9620 0.022 Uiso 1 1 calc R . .
C61 C 0.5444(3) -0.1047(3) 0.9147(2) 0.0209(9) Uani 1 1 d . . .
H61 H 0.5687 -0.1370 0.9451 0.025 Uiso 1 1 calc R . .
C62 C 0.5038(3) -0.1518(3) 0.8585(2) 0.0183(9) Uani 1 1 d . . .
H62 H 0.5003 -0.2157 0.8508 0.022 Uiso 1 1 calc R . .
C63 C 0.4687(3) -0.1012(3) 0.8145(2) 0.0156(8) Uani 1 1 d . . .
C64 C 0.4151(3) -0.1402(3) 0.75315(19) 0.0154(8) Uani 1 1 d . . .
C65 C 0.5168(4) -0.2534(4) 0.7343(2) 0.0259(10) Uani 1 1 d . . .
H65A H 0.5609 -0.2154 0.7675 0.031 Uiso 1 1 calc R . .
H65B H 0.5504 -0.2494 0.6986 0.031 Uiso 1 1 calc R . .
C66 C 0.4903(4) -0.3553(4) 0.7499(3) 0.0372(13) Uani 1 1 d . . .
H66A H 0.4564 -0.3597 0.7851 0.056 Uiso 1 1 calc R . .
H66B H 0.5483 -0.3769 0.7581 0.056 Uiso 1 1 calc R . .
H66C H 0.4492 -0.3937 0.7164 0.056 Uiso 1 1 calc R . .
C67 C 0.3631(4) -0.2542(3) 0.6674(2) 0.0213(9) Uani 1 1 d . . .
H67A H 0.3935 -0.2923 0.6425 0.026 Uiso 1 1 calc R . .
H67B H 0.3510 -0.2030 0.6442 0.026 Uiso 1 1 calc R . .
C68 C 0.2670(4) -0.3143(4) 0.6817(2) 0.0303(11) Uani 1 1 d . . .
H68A H 0.2779 -0.3688 0.7008 0.045 Uiso 1 1 calc R . .
H68B H 0.2237 -0.3342 0.6449 0.045 Uiso 1 1 calc R . .
H68C H 0.2387 -0.2781 0.7085 0.045 Uiso 1 1 calc R . .
Cl1 Cl 0.78060(8) 0.78510(8) 0.85573(6) 0.0261(2) Uani 1 1 d . . .
O10 O 0.8005(4) 0.7402(5) 0.9091(3) 0.0734(19) Uani 1 1 d . . .
O11 O 0.7363(4) 0.7147(3) 0.8075(2) 0.0535(13) Uani 1 1 d . . .
O12 O 0.8676(3) 0.8455(3) 0.83934(17) 0.0305(8) Uani 1 1 d . . .
O13 O 0.7130(4) 0.8380(4) 0.8663(4) 0.086(2) Uani 1 1 d . . .
Cl2 Cl 1.26354(7) 0.78412(7) 0.92044(5) 0.0180(2) Uani 1 1 d . . .
O14 O 1.2945(3) 0.8702(2) 0.95978(16) 0.0278(8) Uani 1 1 d . . .
O15 O 1.1678(3) 0.7343(3) 0.93153(18) 0.0313(8) Uani 1 1 d . . .
O16 O 1.3307(3) 0.7261(2) 0.93312(16) 0.0259(7) Uani 1 1 d . . .
O17 O 1.2611(3) 0.8061(3) 0.85800(15) 0.0281(8) Uani 1 1 d . . .
Cl3 Cl 0.07626(9) 0.22127(9) 0.80770(6) 0.0270(2) Uani 1 1 d . . .
O18 O 0.1027(3) 0.1396(3) 0.7819(2) 0.0476(12) Uani 1 1 d . . .
O19 O 0.0254(4) 0.1930(4) 0.8587(2) 0.0585(14) Uani 1 1 d . . .
O20 O 0.0143(3) 0.2523(3) 0.7632(2) 0.0381(9) Uani 1 1 d . . .
O21 O 0.1629(3) 0.2934(3) 0.8258(2) 0.0528(13) Uani 1 1 d . . .
Cl5 Cl 0.93234(10) 0.63206(9) 0.58792(6) 0.0340(3) Uani 1 1 d . . .
O26 O 0.9753(3) 0.5998(3) 0.6412(2) 0.0429(10) Uani 1 1 d . . .
O27 O 0.8821(3) 0.5546(3) 0.5451(2) 0.0460(11) Uani 1 1 d . . .
O28 O 1.0070(3) 0.6942(3) 0.5599(2) 0.0480(12) Uani 1 1 d . . .
O29 O 0.8626(3) 0.6848(3) 0.6057(2) 0.0442(10) Uani 1 1 d . . .
C1S C 0.8181(5) 0.7406(4) 0.4706(3) 0.0405(14) Uani 1 1 d D . .
H1S1 H 0.7924 0.7591 0.4328 0.061 Uiso 1 1 calc R . .
H1S2 H 0.7740 0.6852 0.4814 0.061 Uiso 1 1 calc R . .
H1S3 H 0.8798 0.7273 0.4666 0.061 Uiso 1 1 calc R . .
N1S N 0.8303(4) 0.8173(4) 0.5179(2) 0.0396(12) Uani 1 1 d D . .
O1S O 0.7541(4) 0.8296(4) 0.5362(2) 0.0514(13) Uani 1 1 d D . .
O2S O 0.9056(4) 0.8753(3) 0.5285(2) 0.0523(12) Uani 1 1 d D . .
C2S C 0.6203(7) 0.5508(6) 0.5499(4) 0.068(2) Uiso 1 1 d D . .
H2S1 H 0.5874 0.4935 0.5655 0.102 Uiso 1 1 calc R . .
H2S2 H 0.6888 0.5626 0.5623 0.102 Uiso 1 1 calc R . .
H2S3 H 0.6083 0.5447 0.5065 0.102 Uiso 1 1 calc R . .
N2S N 0.5841(8) 0.6298(7) 0.5736(5) 0.103(3) Uiso 1 1 d D . .
O3S O 0.5189(6) 0.6642(6) 0.5568(4) 0.104(2) Uiso 1 1 d D . .
O4S O 0.6334(9) 0.6710(9) 0.6243(6) 0.181(5) Uiso 1 1 d D . .
C3S C 1.0597(10) 0.4719(9) 0.9954(7) 0.050(3) Uiso 0.50 1 d PD . .
H3SA H 1.1058 0.5313 0.9949 0.075 Uiso 0.50 1 calc PR . .
H3SB H 1.0419 0.4645 1.0356 0.075 Uiso 0.50 1 calc PR . .
H3SC H 1.0029 0.4700 0.9677 0.075 Uiso 0.50 1 calc PR . .
N3S N 1.1029(6) 0.3953(6) 0.9773(5) 0.036(2) Uiso 0.50 1 d PD . .
O5S O 1.1754(6) 0.4250(6) 0.9667(4) 0.044(2) Uiso 0.50 1 d PD . .
O6S O 1.0326(6) 0.3196(6) 0.9802(4) 0.044(2) Uiso 0.50 1 d PD . .
O1W O 0.7990(5) 0.6176(3) 0.7169(2) 0.0628(15) Uani 1 1 d . . .
H1B H 0.7428 0.6146 0.6988 0.075 Uiso 1 1 d R . .
H1A H 0.8455 0.6129 0.6970 0.075 Uiso 1 1 d R . .
Cl4 Cl 0.4040(3) -0.6088(3) 0.6471(2) 0.0396(8) Uani 0.641(7) 1 d PDU A 1
O22 O 0.3419(7) -0.5456(7) 0.6488(5) 0.085(3) Uiso 0.641(7) 1 d PDU A 1
O23 O 0.4252(7) -0.6232(7) 0.5863(4) 0.075(3) Uiso 0.641(7) 1 d PDU A 1
O25 O 0.4864(5) -0.5821(6) 0.6898(4) 0.052(2) Uiso 0.641(7) 1 d PDU A 1
Cl4' Cl 0.3805(7) -0.6064(6) 0.6610(4) 0.0531(16) Uani 0.359(7) 1 d PDU A 2
O22' O 0.3555(12) -0.5596(11) 0.6085(7) 0.076(4) Uiso 0.359(7) 1 d PDU A 2
O23' O 0.4914(10) -0.5834(13) 0.6655(10) 0.086(5) Uiso 0.359(7) 1 d PDU A 2
O25' O 0.3441(14) -0.5726(14) 0.7125(7) 0.086(4) Uiso 0.359(7) 1 d PDU A 2
O24 O 0.3449(5) -0.7038(4) 0.6570(3) 0.0844(19) Uiso 1 1 d D . .

loop_
_atom_site_aniso_label
_atom_site_aniso_U_11
_atom_site_aniso_U_22
_atom_site_aniso_U_33
_atom_site_aniso_U_23
_atom_site_aniso_U_13
_atom_site_aniso_U_12
Yb1 0.01196(9) 0.01304(9) 0.01260(9) -0.00108(6) 0.00044(6) 0.00207(6)
Yb2 0.01016(8) 0.01254(9) 0.01084(9) -0.00122(6) -0.00055(6) 0.00247(6)
O1 0.0155(15) 0.0223(16) 0.0146(15) -0.0027(12) 0.0003(11) -0.0004(12)
O2 0.0130(14) 0.0195(15) 0.0128(14) -0.0026(12) 0.0006(11) 0.0020(11)
O3 0.0231(16) 0.0190(16) 0.0151(15) -0.0006(12) 0.0010(12) 0.0085(13)
O4 0.0162(14) 0.0168(15) 0.0163(15) -0.0017(12) -0.0027(11) 0.0058(12)
O5 0.0210(16) 0.0196(16) 0.0268(17) -0.0012(13) -0.0029(13) 0.0081(13)
O6 0.042(2) 0.0213(17) 0.0225(17) 0.0034(14) 0.0074(15) 0.0144(15)
O200 0.0150(15) 0.0237(17) 0.0182(15) -0.0004(13) 0.0007(12) -0.0013(12)
O201 0.0146(15) 0.0281(17) 0.0142(15) -0.0004(13) -0.0001(11) -0.0015(13)
C200 0.019(2) 0.027(2) 0.025(2) 0.006(2) 0.0015(18) 0.0021(18)
N1 0.0177(18) 0.0167(18) 0.0162(18) -0.0010(14) -0.0009(14) -0.0012(14)
N2 0.0153(17) 0.0175(18) 0.0152(17) -0.0008(14) 0.0006(13) 0.0004(14)
N3 0.0163(17) 0.0182(18) 0.0141(17) -0.0025(14) -0.0019(14) 0.0012(14)
N4 0.0187(19) 0.027(2) 0.0153(18) -0.0008(15) -0.0013(14) -0.0006(16)
N5 0.0141(17) 0.0246(19) 0.0115(17) 0.0013(14) -0.0017(13) 0.0036(15)
N6 0.0139(17) 0.0185(18) 0.0134(17) -0.0004(14) -0.0001(13) 0.0042(14)
N7 0.0115(16) 0.0152(17) 0.0140(17) -0.0002(13) 0.0003(13) 0.0033(13)
N8 0.0157(17) 0.0223(19) 0.0124(17) -0.0020(14) 0.0006(13) 0.0056(14)
N9 0.0152(17) 0.0171(18) 0.0144(17) 0.0003(14) 0.0014(13) 0.0055(14)
N10 0.0231(19) 0.0192(19) 0.0204(19) -0.0032(15) -0.0001(15) 0.0085(15)
N11 0.0155(17) 0.0165(18) 0.0166(18) -0.0007(14) 0.0029(13) 0.0034(14)
N12 0.0185(18) 0.0166(18) 0.0155(18) -0.0015(14) 0.0034(14) 0.0043(14)
N13 0.0167(17) 0.0147(17) 0.0148(17) -0.0016(14) -0.0014(13) 0.0035(14)
N14 0.0151(17) 0.0132(17) 0.0140(17) -0.0012(13) -0.0002(13) 0.0036(13)
N15 0.0114(16) 0.0159(17) 0.0148(17) -0.0015(14) -0.0006(13) 0.0030(13)
N16 0.0211(19) 0.0166(18) 0.0156(18) -0.0011(14) -0.0006(14) 0.0054(15)
C1 0.016(2) 0.024(2) 0.0095(18) -0.0004(16) -0.0008(15) 0.0030(17)
C2 0.020(2) 0.024(2) 0.019(2) -0.0002(18) 0.0005(17) 0.0017(18)
C3 0.029(3) 0.020(2) 0.026(2) -0.0015(19) -0.0001(19) 0.0080(19)
C4 0.022(2) 0.030(3) 0.022(2) -0.0053(19) 0.0001(18) 0.012(2)
C5 0.018(2) 0.031(3) 0.020(2) -0.0027(19) 0.0022(17) 0.0042(19)
C6 0.017(2) 0.022(2) 0.0093(18) -0.0019(16) -0.0012(15) 0.0017(17)
C7 0.017(2) 0.025(2) 0.017(2) 0.0005(18) -0.0014(16) 0.0010(17)
C8 0.029(3) 0.044(3) 0.013(2) -0.002(2) -0.0010(19) -0.008(2)
C9 0.024(3) 0.049(3) 0.014(2) -0.003(2) 0.0015(18) -0.009(2)
C10 0.019(2) 0.025(2) 0.015(2) -0.0033(17) 0.0011(17) -0.0010(18)
C11 0.019(2) 0.023(2) 0.019(2) -0.0016(18) 0.0000(17) 0.0026(18)
C12 0.024(2) 0.036(3) 0.018(2) -0.006(2) 0.0069(19) 0.001(2)
C13 0.020(2) 0.034(3) 0.028(3) -0.007(2) 0.0066(19) 0.003(2)
C14 0.014(2) 0.026(2) 0.024(2) -0.0045(19) -0.0002(17) 0.0033(17)
C15 0.017(2) 0.015(2) 0.017(2) -0.0011(16) 0.0006(16) 0.0026(16)
C16 0.0148(19) 0.0127(19) 0.018(2) 0.0000(16) -0.0006(15) 0.0004(15)
C17 0.027(2) 0.030(3) 0.016(2) -0.0053(19) 0.0017(18) -0.009(2)
C19 0.018(2) 0.018(2) 0.021(2) -0.0011(17) 0.0001(17) -0.0032(17)
C20 0.022(2) 0.034(3) 0.024(2) -0.001(2) -0.0049(19) 0.001(2)
C21 0.015(2) 0.021(2) 0.015(2) 0.0020(17) 0.0003(15) 0.0022(16)
C22 0.019(2) 0.030(2) 0.012(2) -0.0021(18) -0.0034(16) 0.0033(18)
C23 0.018(2) 0.027(2) 0.014(2) -0.0048(18) -0.0019(16) 0.0007(18)
C24 0.0135(19) 0.017(2) 0.016(2) -0.0020(16) 0.0002(15) 0.0035(15)
C25 0.0114(18) 0.018(2) 0.0146(19) -0.0017(16) -0.0004(15) 0.0057(15)
C26 0.015(2) 0.021(2) 0.018(2) -0.0063(17) -0.0015(16) 0.0024(17)
C27 0.0133(19) 0.018(2) 0.023(2) -0.0019(17) 0.0010(16) 0.0010(16)
C28 0.015(2) 0.020(2) 0.018(2) 0.0019(17) 0.0048(16) 0.0044(16)
C29 0.0129(19) 0.019(2) 0.0129(19) -0.0020(16) -0.0008(15) 0.0058(16)
C30 0.0144(19) 0.016(2) 0.0141(19) 0.0013(16) 0.0010(15) 0.0055(15)
C31 0.016(2) 0.027(2) 0.016(2) -0.0024(17) 0.0043(16) 0.0068(17)
C32 0.025(2) 0.029(3) 0.021(2) 0.0014(19) 0.0095(19) 0.0027(19)
C33 0.021(2) 0.026(2) 0.014(2) -0.0040(17) -0.0012(16) 0.0068(18)
C34 0.032(3) 0.024(3) 0.028(3) -0.011(2) -0.002(2) 0.004(2)
C35 0.020(2) 0.014(2) 0.017(2) -0.0022(16) -0.0043(16) 0.0070(16)
C36 0.017(2) 0.023(2) 0.024(2) 0.0023(18) -0.0002(17) 0.0053(17)
C37 0.022(2) 0.026(2) 0.023(2) 0.0011(19) 0.0052(18) 0.0121(19)
C38 0.033(3) 0.015(2) 0.019(2) -0.0020(17) 0.0030(19) 0.0080(18)
C39 0.024(2) 0.015(2) 0.020(2) -0.0006(17) 0.0030(17) 0.0031(17)
C40 0.020(2) 0.017(2) 0.016(2) 0.0018(16) 0.0019(16) 0.0070(16)
C41 0.023(2) 0.023(2) 0.019(2) 0.0045(18) 0.0067(17) 0.0108(18)
C42 0.021(2) 0.023(2) 0.016(2) -0.0039(17) 0.0040(17) 0.0044(17)
C43 0.020(2) 0.026(2) 0.014(2) 0.0000(17) 0.0020(16) 0.0049(18)
C44 0.016(2) 0.018(2) 0.0125(19) 0.0013(16) 0.0020(15) 0.0033(16)
C45 0.017(2) 0.020(2) 0.015(2) -0.0005(17) -0.0006(16) 0.0037(16)
C46 0.028(2) 0.026(2) 0.018(2) 0.0033(19) 0.0031(18) 0.0085(19)
C47 0.048(3) 0.028(3) 0.026(3) 0.010(2) 0.007(2) 0.016(2)
C48 0.046(3) 0.021(2) 0.023(2) 0.0015(19) 0.004(2) 0.015(2)
C49 0.022(2) 0.019(2) 0.019(2) -0.0006(17) 0.0008(17) 0.0052(17)
C50 0.018(2) 0.020(2) 0.019(2) -0.0039(17) -0.0010(16) 0.0078(17)
C51 0.030(3) 0.026(2) 0.022(2) -0.0035(19) 0.0053(19) 0.012(2)
C52 0.034(3) 0.042(3) 0.038(3) 0.003(3) 0.015(2) 0.010(3)
C53 0.031(3) 0.023(2) 0.030(3) 0.000(2) 0.000(2) 0.018(2)
C54 0.044(3) 0.023(3) 0.028(3) -0.002(2) -0.001(2) 0.009(2)
C55 0.027(2) 0.017(2) 0.018(2) -0.0007(17) -0.0056(17) 0.0074(18)
C56 0.020(2) 0.018(2) 0.015(2) -0.0050(16) -0.0004(16) 0.0014(17)
C57 0.019(2) 0.020(2) 0.0124(19) -0.0017(16) -0.0033(15) 0.0028(17)
C58 0.0113(18) 0.016(2) 0.0133(19) -0.0009(16) -0.0006(14) 0.0017(15)
C59 0.0112(18) 0.016(2) 0.0139(19) -0.0001(16) -0.0002(14) 0.0018(15)
C60 0.017(2) 0.020(2) 0.015(2) 0.0001(17) -0.0021(16) 0.0034(16)
C61 0.022(2) 0.023(2) 0.017(2) 0.0040(18) -0.0036(17) 0.0064(18)
C62 0.018(2) 0.014(2) 0.023(2) 0.0003(17) 0.0000(17) 0.0054(16)
C63 0.0116(18) 0.017(2) 0.018(2) 0.0006(16) 0.0007(15) 0.0029(15)
C64 0.0142(19) 0.0146(19) 0.016(2) -0.0002(16) 0.0017(15) 0.0014(15)
C65 0.023(2) 0.028(3) 0.030(3) -0.005(2) 0.0018(19) 0.013(2)
C66 0.041(3) 0.026(3) 0.046(3) -0.005(2) -0.009(3) 0.018(2)
C67 0.032(2) 0.016(2) 0.015(2) -0.0037(16) -0.0009(18) 0.0050(18)
C68 0.030(3) 0.027(3) 0.026(3) -0.002(2) -0.004(2) -0.004(2)
Cl1 0.0195(5) 0.0235(6) 0.0339(6) -0.0006(5) 0.0077(4) 0.0015(4)
O10 0.054(3) 0.096(5) 0.059(3) 0.041(3) 0.002(3) -0.010(3)
O11 0.056(3) 0.046(3) 0.045(3) -0.012(2) 0.014(2) -0.014(2)
O12 0.0198(17) 0.034(2) 0.035(2) 0.0078(16) 0.0059(15) 0.0005(15)
O13 0.040(3) 0.046(3) 0.174(7) -0.021(4) 0.037(4) 0.012(2)
Cl2 0.0180(5) 0.0184(5) 0.0161(5) -0.0013(4) -0.0033(4) 0.0046(4)
O14 0.0312(19) 0.0215(17) 0.0280(19) -0.0081(14) -0.0074(15) 0.0079(14)
O15 0.0217(18) 0.034(2) 0.034(2) -0.0012(16) 0.0043(15) -0.0002(15)
O16 0.0286(18) 0.0253(18) 0.0245(17) -0.0037(14) -0.0074(14) 0.0142(14)
O17 0.0309(19) 0.034(2) 0.0185(17) 0.0052(15) -0.0030(14) 0.0092(15)
Cl3 0.0238(6) 0.0258(6) 0.0309(6) -0.0014(5) -0.0046(5) 0.0092(5)
O18 0.034(2) 0.034(2) 0.077(3) -0.009(2) -0.002(2) 0.0175(18)
O19 0.062(3) 0.079(4) 0.037(3) 0.011(3) 0.007(2) 0.021(3)
O20 0.034(2) 0.038(2) 0.045(2) 0.0078(19) -0.0051(18) 0.0169(18)
O21 0.039(3) 0.038(3) 0.070(3) -0.005(2) -0.016(2) -0.001(2)
Cl5 0.0382(7) 0.0273(6) 0.0318(7) -0.0008(5) 0.0015(5) 0.0009(5)
O26 0.055(3) 0.029(2) 0.043(2) 0.0050(18) -0.004(2) 0.0114(19)
O27 0.051(3) 0.028(2) 0.049(3) -0.0078(19) -0.010(2) -0.0009(19)
O28 0.050(3) 0.049(3) 0.033(2) -0.013(2) 0.015(2) -0.011(2)
O29 0.045(3) 0.050(3) 0.042(2) 0.007(2) 0.011(2) 0.016(2)
C1S 0.057(4) 0.036(3) 0.029(3) -0.006(2) 0.008(3) 0.012(3)
N1S 0.051(3) 0.033(3) 0.032(3) -0.016(2) 0.020(2) 0.003(2)
O1S 0.054(3) 0.083(4) 0.032(2) 0.007(2) 0.004(2) 0.047(3)
O2S 0.063(3) 0.040(3) 0.052(3) -0.008(2) 0.002(2) 0.015(2)
O1W 0.093(4) 0.042(3) 0.050(3) 0.002(2) 0.032(3) -0.001(3)
Cl4 0.0442(19) 0.0371(12) 0.0403(19) 0.0016(12) -0.0005(12) 0.0186(12)
Cl4' 0.072(3) 0.0355(19) 0.050(3) 0.000(2) -0.015(3) 0.022(2)

loop_
_atom_type_symbol
_atom_type_description
_atom_type_scat_dispersion_real
_atom_type_scat_dispersion_imag
_atom_type_scat_source
C C 0.0033 0.0016 'International Tables Vol C Tables 4.2.6.8 and 6.1.1.4'
H H 0.0000 0.0000 'International Tables Vol C Tables 4.2.6.8 and 6.1.1.4'
N N 0.0061 0.0033 'International Tables Vol C Tables 4.2.6.8 and 6.1.1.4'
O O 0.0106 0.0060 'International Tables Vol C Tables 4.2.6.8 and 6.1.1.4'
Yb Yb -0.3850 5.5486 'International Tables Vol C Tables 4.2.6.8 and 6.1.1.4'
Cl Cl 0.1484 0.1585 'International Tables Vol C Tables 4.2.6.8 and 6.1.1.4'

loop_
_geom_angle_atom_site_label_1
_geom_angle_atom_site_label_2
_geom_angle_atom_site_label_3
_geom_angle
_geom_angle_site_symmetry_1
_geom_angle_site_symmetry_3
_geom_angle_publ_flag
O1 Yb1 O200 148.08(11) . . ?
O1 Yb1 O3 107.35(12) . . ?
O200 Yb1 O3 88.88(12) . . ?
O1 Yb1 O6 91.92(13) . . ?
O200 Yb1 O6 88.14(13) . . ?
O3 Yb1 O6 147.04(12) . . ?
O1 Yb1 N2 65.96(12) . . ?
O200 Yb1 N2 145.84(12) . . ?
O3 Yb1 N2 76.85(12) . . ?
O6 Yb1 N2 87.56(13) . . ?
O1 Yb1 N9 79.71(12) . . ?
O200 Yb1 N9 82.74(12) . . ?
O3 Yb1 N9 65.26(12) . . ?
O6 Yb1 N9 146.43(12) . . ?
N2 Yb1 N9 117.30(12) . . ?
O1 Yb1 N3 129.64(11) . . ?
O200 Yb1 N3 81.18(12) . . ?
O3 Yb1 N3 71.45(12) . . ?
O6 Yb1 N3 75.66(12) . . ?
N2 Yb1 N3 64.93(12) . . ?
N9 Yb1 N3 133.86(12) . . ?
O1 Yb1 N11 71.09(11) . . ?
O200 Yb1 N11 77.40(11) . . ?
O3 Yb1 N11 129.85(11) . . ?
O6 Yb1 N11 81.25(12) . . ?
N2 Yb1 N11 135.09(12) . . ?
N9 Yb1 N11 65.26(12) . . ?
N3 Yb1 N11 148.83(12) . . ?
O1 Yb1 C16 18.84(11) . . ?
O200 Yb1 C16 166.85(12) . . ?
O3 Yb1 C16 98.96(12) . . ?
O6 Yb1 C16 90.88(13) . . ?
N2 Yb1 C16 47.12(12) . . ?
N9 Yb1 C16 90.92(12) . . ?
N3 Yb1 C16 111.27(11) . . ?
N11 Yb1 C16 89.49(11) . . ?
O1 Yb1 C50 100.43(12) . . ?
O200 Yb1 C50 86.48(12) . . ?
O3 Yb1 C50 18.18(11) . . ?
O6 Yb1 C50 164.27(12) . . ?
N2 Yb1 C50 88.61(12) . . ?
N9 Yb1 C50 47.09(12) . . ?
N3 Yb1 C50 88.90(12) . . ?
N11 Yb1 C50 111.88(12) . . ?
C16 Yb1 C50 97.65(11) . . ?
O201 Yb2 O2 147.20(11) . . ?
O201 Yb2 O5 90.75(13) . . ?
O2 Yb2 O5 88.83(12) . . ?
O201 Yb2 O4 96.74(12) . . ?
O2 Yb2 O4 101.44(11) . . ?
O5 Yb2 O4 146.71(11) . . ?
O201 Yb2 N7 146.00(12) . . ?
O2 Yb2 N7 66.28(11) . . ?
O5 Yb2 N7 82.43(12) . . ?
O4 Yb2 N7 73.30(11) . . ?
O201 Yb2 N15 87.45(12) . . ?
O2 Yb2 N15 75.63(11) . . ?
O5 Yb2 N15 147.11(12) . . ?
O4 Yb2 N15 65.90(11) . . ?
N7 Yb2 N15 115.74(12) . . ?
O201 Yb2 N6 80.81(11) . . ?
O2 Yb2 N6 130.75(11) . . ?
O5 Yb2 N6 77.12(12) . . ?
O4 Yb2 N6 72.20(11) . . ?
N7 Yb2 N6 65.20(12) . . ?
N15 Yb2 N6 134.64(12) . . ?
O201 Yb2 N14 76.35(11) . . ?
O2 Yb2 N14 71.07(11) . . ?
O5 Yb2 N14 82.70(11) . . ?
O4 Yb2 N14 130.60(11) . . ?
N7 Yb2 N14 134.88(11) . . ?
N15 Yb2 N14 64.97(12) . . ?
N6 Yb2 N14 149.16(11) . . ?
O201 Yb2 C30 165.06(12) . . ?
O2 Yb2 C30 18.95(11) . . ?
O5 Yb2 C30 84.72(12) . . ?
O4 Yb2 C30 94.82(11) . . ?
N7 Yb2 C30 47.42(11) . . ?
N15 Yb2 C30 88.66(11) . . ?
N6 Yb2 C30 111.86(11) . . ?
N14 Yb2 C30 88.93(11) . . ?
O201 Yb2 C64 91.38(12) . . ?
O2 Yb2 C64 97.02(11) . . ?
O5 Yb2 C64 165.59(11) . . ?
O4 Yb2 C64 18.97(11) . . ?
N7 Yb2 C64 87.86(11) . . ?
N15 Yb2 C64 47.26(11) . . ?
N6 Yb2 C64 89.16(11) . . ?
N14 Yb2 C64 111.65(11) . . ?
C30 Yb2 C64 96.54(11) . . ?
C16 O1 Yb1 126.9(3) . . ?
C30 O2 Yb2 125.8(3) . . ?
C50 O3 Yb1 128.0(3) . . ?
C64 O4 Yb2 124.9(3) . . ?
Yb2 O5 H5A 118.4 . . ?
Yb2 O5 H5B 120.8 . . ?
H5A O5 H5B 119.2 . . ?
Yb1 O6 H6A 122.7 . . ?
Yb1 O6 H6B 132.1 . . ?
H6A O6 H6B 105.2 . . ?
C200 O200 Yb1 141.7(3) . . ?
C200 O201 Yb2 137.9(3) . . ?
O200 C200 O201 125.9(5) . . ?
O200 C200 H200 121.3 . . ?
O201 C200 H200 108.3 . . ?
C16 N1 C17 117.7(4) . . ?
C16 N1 C19 126.4(4) . . ?
C17 N1 C19 115.4(4) . . ?
C15 N2 C11 119.1(4) . . ?
C15 N2 Yb1 117.1(3) . . ?
C11 N2 Yb1 121.5(3) . . ?
C10 N3 N4 104.9(4) . . ?
C10 N3 Yb1 116.1(3) . . ?
N4 N3 Yb1 138.9(3) . . ?
N3 N4 C8 111.3(4) . . ?
N3 N4 C7 122.3(4) . . ?
C8 N4 C7 125.4(4) . . ?
N6 N5 C22 111.3(4) . . ?
N6 N5 C21 122.0(4) . . ?
C22 N5 C21 126.4(4) . . ?
C24 N6 N5 104.6(3) . . ?
C24 N6 Yb2 115.3(3) . . ?
N5 N6 Yb2 139.7(3) . . ?
C29 N7 C25 119.0(4) . . ?
C29 N7 Yb2 117.3(3) . . ?
C25 N7 Yb2 119.5(3) . . ?
C30 N8 C31 125.7(4) . . ?
C30 N8 C33 117.3(4) . . ?
C31 N8 C33 116.4(4) . . ?
C45 N9 C49 119.3(4) . . ?
C45 N9 Yb1 121.0(3) . . ?
C49 N9 Yb1 119.4(3) . . ?
C50 N10 C53 127.3(4) . . ?
C50 N10 C51 118.1(4) . . ?
C53 N10 C51 114.6(4) . . ?
C44 N11 N12 103.7(3) . . ?
C44 N11 Yb1 110.8(3) . . ?
N12 N11 Yb1 134.1(3) . . ?
C42 N12 N11 111.9(4) . . ?
C42 N12 C41 126.7(4) . . ?
N11 N12 C41 121.1(4) . . ?
C56 N13 N14 111.6(4) . . ?
C56 N13 C55 127.3(4) . . ?
N14 N13 C55 121.0(3) . . ?
C58 N14 N13 105.0(3) . . ?
C58 N14 Yb2 113.6(3) . . ?
N13 N14 Yb2 137.7(3) . . ?
C59 N15 C63 119.2(4) . . ?
C59 N15 Yb2 119.6(3) . . ?
C63 N15 Yb2 117.9(3) . . ?
C64 N16 C67 117.6(4) . . ?
C64 N16 C65 125.7(4) . . ?
C67 N16 C65 116.2(4) . . ?
C2 C1 C6 119.5(4) . . ?
C2 C1 C21 122.1(4) . . ?
C6 C1 C21 118.3(4) . . ?
C1 C2 C3 121.2(4) . . ?
C1 C2 H2 119.4 . . ?
C3 C2 H2 119.4 . . ?
C2 C3 C4 119.5(5) . . ?
C2 C3 H3 120.3 . . ?
C4 C3 H3 120.3 . . ?
C5 C4 C3 119.7(4) . . ?
C5 C4 H4 120.2 . . ?
C3 C4 H4 120.2 . . ?
C4 C5 C6 121.4(4) . . ?
C4 C5 H5 119.3 . . ?
C6 C5 H5 119.3 . . ?
C5 C6 C1 118.8(4) . . ?
C5 C6 C7 122.2(4) . . ?
C1 C6 C7 119.0(4) . . ?
N4 C7 C6 112.4(4) . . ?
N4 C7 H7A 109.1 . . ?
C6 C7 H7A 109.1 . . ?
N4 C7 H7B 109.1 . . ?
C6 C7 H7B 109.1 . . ?
H7A C7 H7B 107.9 . . ?
N4 C8 C9 107.6(4) . . ?
N4 C8 H8 126.2 . . ?
C9 C8 H8 126.2 . . ?
C8 C9 C10 105.0(4) . . ?
C8 C9 H9 127.5 . . ?
C10 C9 H9 127.5 . . ?
N3 C10 C9 111.1(4) . . ?
N3 C10 C11 119.3(4) . . ?
C9 C10 C11 129.5(4) . . ?
N2 C11 C12 121.7(4) . . ?
N2 C11 C10 115.4(4) . . ?
C12 C11 C10 123.0(4) . . ?
C13 C12 C11 118.9(4) . . ?
C13 C12 H12 120.5 . . ?
C11 C12 H12 120.5 . . ?
C12 C13 C14 119.5(4) . . ?
C12 C13 H13 120.3 . . ?
C14 C13 H13 120.3 . . ?
C15 C14 C13 118.1(4) . . ?
C15 C14 H14 121.0 . . ?
C13 C14 H14 121.0 . . ?
N2 C15 C14 122.3(4) . . ?
N2 C15 C16 110.2(4) . . ?
C14 C15 C16 127.5(4) . . ?
O1 C16 N1 119.5(4) . . ?
O1 C16 C15 115.6(4) . . ?
N1 C16 C15 124.8(4) . . ?
O1 C16 Yb1 34.3(2) . . ?
N1 C16 Yb1 152.1(3) . . ?
C15 C16 Yb1 81.9(2) . . ?
N1 C17 C18 109.5(4) . . ?
N1 C17 H17A 109.8 . . ?
C18 C17 H17A 109.8 . . ?
N1 C17 H17B 109.8 . . ?
C18 C17 H17B 109.8 . . ?
H17A C17 H17B 108.2 . . ?
C17 C18 H18A 109.5 . . ?
C17 C18 H18B 109.5 . . ?
H18A C18 H18B 109.5 . . ?
C17 C18 H18C 109.5 . . ?
H18A C18 H18C 109.5 . . ?
H18B C18 H18C 109.5 . . ?
N1 C19 C20 112.3(4) . . ?
N1 C19 H19A 109.2 . . ?
C20 C19 H19A 109.2 . . ?
N1 C19 H19B 109.2 . . ?
C20 C19 H19B 109.2 . . ?
H19A C19 H19B 107.9 . . ?
C19 C20 H20A 109.5 . . ?
C19 C20 H20B 109.5 . . ?
H20A C20 H20B 109.5 . . ?
C19 C20 H20C 109.5 . . ?
H20A C20 H20C 109.5 . . ?
H20B C20 H20C 109.5 . . ?
N5 C21 C1 113.3(4) . . ?
N5 C21 H21A 108.9 . . ?
C1 C21 H21A 108.9 . . ?
N5 C21 H21B 108.9 . . ?
C1 C21 H21B 108.9 . . ?
H21A C21 H21B 107.7 . . ?
N5 C22 C23 107.7(4) . . ?
N5 C22 H22 126.1 . . ?
C23 C22 H22 126.1 . . ?
C22 C23 C24 104.9(4) . . ?
C22 C23 H23 127.6 . . ?
C24 C23 H23 127.6 . . ?
N6 C24 C23 111.5(4) . . ?
N6 C24 C25 118.9(4) . . ?
C23 C24 C25 129.6(4) . . ?
N7 C25 C26 121.9(4) . . ?
N7 C25 C24 115.5(4) . . ?
C26 C25 C24 122.6(4) . . ?
C27 C26 C25 118.5(4) . . ?
C27 C26 H26 120.7 . . ?
C25 C26 H26 120.7 . . ?
C28 C27 C26 119.4(4) . . ?
C28 C27 H27 120.3 . . ?
C26 C27 H27 120.3 . . ?
C29 C28 C27 118.6(4) . . ?
C29 C28 H28 120.7 . . ?
C27 C28 H28 120.7 . . ?
N7 C29 C28 122.3(4) . . ?
N7 C29 C30 110.0(4) . . ?
C28 C29 C30 127.3(4) . . ?
O2 C30 N8 120.6(4) . . ?
O2 C30 C29 115.6(4) . . ?
N8 C30 C29 123.8(4) . . ?
O2 C30 Yb2 35.20(19) . . ?
N8 C30 Yb2 152.5(3) . . ?
C29 C30 Yb2 81.9(2) . . ?
N8 C31 C32 112.5(4) . . ?
N8 C31 H31A 109.1 . . ?
C32 C31 H31A 109.1 . . ?
N8 C31 H31B 109.1 . . ?
C32 C31 H31B 109.1 . . ?
H31A C31 H31B 107.8 . . ?
C31 C32 H32A 109.5 . . ?
C31 C32 H32B 109.5 . . ?
H32A C32 H32B 109.5 . . ?
C31 C32 H32C 109.5 . . ?
H32A C32 H32C 109.5 . . ?
H32B C32 H32C 109.5 . . ?
N8 C33 C34 111.9(4) . . ?
N8 C33 H33A 109.2 . . ?
C34 C33 H33A 109.2 . . ?
N8 C33 H33B 109.2 . . ?
C34 C33 H33B 109.2 . . ?
H33A C33 H33B 107.9 . . ?
C33 C34 H34A 109.5 . . ?
C33 C34 H34B 109.5 . . ?
H34A C34 H34B 109.5 . . ?
C33 C34 H34C 109.5 . . ?
H34A C34 H34C 109.5 . . ?
H34B C34 H34C 109.5 . . ?
C36 C35 C40 119.4(4) . . ?
C36 C35 C55 117.6(4) . . ?
C40 C35 C55 123.0(4) . . ?
C37 C36 C35 121.0(4) . . ?
C37 C36 H36 119.5 . . ?
C35 C36 H36 119.5 . . ?
C36 C37 C38 119.9(4) . . ?
C36 C37 H37 120.1 . . ?
C38 C37 H37 120.1 . . ?
C37 C38 C39 119.8(4) . . ?
C37 C38 H38 120.1 . . ?
C39 C38 H38 120.1 . . ?
C38 C39 C40 121.4(4) . . ?
C38 C39 H39 119.3 . . ?
C40 C39 H39 119.3 . . ?
C39 C40 C35 118.5(4) . . ?
C39 C40 C41 118.8(4) . . ?
C35 C40 C41 122.8(4) . . ?
N12 C41 C40 111.8(4) . . ?
N12 C41 H41A 109.3 . . ?
C40 C41 H41A 109.3 . . ?
N12 C41 H41B 109.3 . . ?
C40 C41 H41B 109.3 . . ?
H41A C41 H41B 107.9 . . ?
N12 C42 C43 107.6(4) . . ?
N12 C42 H42 126.2 . . ?
C43 C42 H42 126.2 . . ?
C42 C43 C44 104.6(4) . . ?
C42 C43 H43 127.7 . . ?
C44 C43 H43 127.7 . . ?
N11 C44 C43 112.2(4) . . ?
N11 C44 C45 118.2(4) . . ?
C43 C44 C45 129.6(4) . . ?
N9 C45 C46 122.6(4) . . ?
N9 C45 C44 116.2(4) . . ?
C46 C45 C44 121.1(4) . . ?
C47 C46 C45 117.2(4) . . ?
C47 C46 H46 121.4 . . ?
C45 C46 H46 121.4 . . ?
C46 C47 C48 120.5(5) . . ?
C46 C47 H47 119.8 . . ?
C48 C47 H47 119.8 . . ?
C49 C48 C47 118.9(5) . . ?
C49 C48 H48 120.5 . . ?
C47 C48 H48 120.5 . . ?
N9 C49 C48 121.0(4) . . ?
N9 C49 C50 109.8(4) . . ?
C48 C49 C50 129.2(4) . . ?
O3 C50 N10 119.3(4) . . ?
O3 C50 C49 116.4(4) . . ?
N10 C50 C49 124.3(4) . . ?
O3 C50 Yb1 33.9(2) . . ?
N10 C50 Yb1 152.7(3) . . ?
C49 C50 Yb1 82.7(3) . . ?
N10 C51 C52 111.8(4) . . ?
N10 C51 H51A 109.3 . . ?
C52 C51 H51A 109.3 . . ?
N10 C51 H51B 109.3 . . ?
C52 C51 H51B 109.3 . . ?
H51A C51 H51B 107.9 . . ?
C51 C52 H52A 109.5 . . ?
C51 C52 H52B 109.5 . . ?
H52A C52 H52B 109.5 . . ?
C51 C52 H52C 109.5 . . ?
H52A C52 H52C 109.5 . . ?
H52B C52 H52C 109.5 . . ?
N10 C53 C54 111.7(4) . . ?
N10 C53 H53A 109.3 . . ?
C54 C53 H53A 109.3 . . ?
N10 C53 H53B 109.3 . . ?
C54 C53 H53B 109.3 . . ?
H53A C53 H53B 107.9 . . ?
C53 C54 H54A 109.5 . . ?
C53 C54 H54B 109.5 . . ?
H54A C54 H54B 109.5 . . ?
C53 C54 H54C 109.5 . . ?
H54A C54 H54C 109.5 . . ?
H54B C54 H54C 109.5 . . ?
N13 C55 C35 110.2(4) . . ?
N13 C55 H55A 109.6 . . ?
C35 C55 H55A 109.6 . . ?
N13 C55 H55B 109.6 . . ?
C35 C55 H55B 109.6 . . ?
H55A C55 H55B 108.1 . . ?
N13 C56 C57 107.7(4) . . ?
N13 C56 H56 126.1 . . ?
C57 C56 H56 126.1 . . ?
C56 C57 C58 104.8(4) . . ?
C56 C57 H57 127.6 . . ?
C58 C57 H57 127.6 . . ?
N14 C58 C57 110.9(4) . . ?
N14 C58 C59 119.9(4) . . ?
C57 C58 C59 129.1(4) . . ?
N15 C59 C60 121.5(4) . . ?
N15 C59 C58 116.0(4) . . ?
C60 C59 C58 122.5(4) . . ?
C61 C60 C59 118.9(4) . . ?
C61 C60 H60 120.5 . . ?
C59 C60 H60 120.5 . . ?
C60 C61 C62 119.8(4) . . ?
C60 C61 H61 120.1 . . ?
C62 C61 H61 120.1 . . ?
C63 C62 C61 118.3(4) . . ?
C63 C62 H62 120.8 . . ?
C61 C62 H62 120.8 . . ?
N15 C63 C62 122.2(4) . . ?
N15 C63 C64 110.9(4) . . ?
C62 C63 C64 126.5(4) . . ?
O4 C64 N16 121.1(4) . . ?
O4 C64 C63 115.9(4) . . ?
N16 C64 C63 123.0(4) . . ?
O4 C64 Yb2 36.1(2) . . ?
N16 C64 Yb2 152.4(3) . . ?
C63 C64 Yb2 82.0(2) . . ?
N16 C65 C66 112.4(4) . . ?
N16 C65 H65A 109.1 . . ?
C66 C65 H65A 109.1 . . ?
N16 C65 H65B 109.1 . . ?
C66 C65 H65B 109.1 . . ?
H65A C65 H65B 107.9 . . ?
C65 C66 H66A 109.5 . . ?
C65 C66 H66B 109.5 . . ?
H66A C66 H66B 109.5 . . ?
C65 C66 H66C 109.5 . . ?
H66A C66 H66C 109.5 . . ?
H66B C66 H66C 109.5 . . ?
N16 C67 C68 112.2(4) . . ?
N16 C67 H67A 109.2 . . ?
C68 C67 H67A 109.2 . . ?
N16 C67 H67B 109.2 . . ?
C68 C67 H67B 109.2 . . ?
H67A C67 H67B 107.9 . . ?
C67 C68 H68A 109.5 . . ?
C67 C68 H68B 109.5 . . ?
H68A C68 H68B 109.5 . . ?
C67 C68 H68C 109.5 . . ?
H68A C68 H68C 109.5 . . ?
H68B C68 H68C 109.5 . . ?
O13 Cl1 O10 108.5(5) . . ?
O13 Cl1 O11 107.3(4) . . ?
O10 Cl1 O11 109.2(4) . . ?
O13 Cl1 O12 110.0(3) . . ?
O10 Cl1 O12 111.2(3) . . ?
O11 Cl1 O12 110.5(3) . . ?
O15 Cl2 O17 109.4(2) . . ?
O15 Cl2 O16 109.6(2) . . ?
O17 Cl2 O16 109.9(2) . . ?
O15 Cl2 O14 109.3(2) . . ?
O17 Cl2 O14 109.7(2) . . ?
O16 Cl2 O14 109.0(2) . . ?
O20 Cl3 O21 110.5(3) . . ?
O20 Cl3 O19 109.9(3) . . ?
O21 Cl3 O19 111.4(3) . . ?
O20 Cl3 O18 108.9(3) . . ?
O21 Cl3 O18 108.4(3) . . ?
O19 Cl3 O18 107.7(3) . . ?
O26 Cl5 O27 111.4(3) . . ?
O26 Cl5 O28 109.6(3) . . ?
O27 Cl5 O28 109.4(3) . . ?
O26 Cl5 O29 108.6(3) . . ?
O27 Cl5 O29 108.8(3) . . ?
O28 Cl5 O29 109.0(3) . . ?
N1S C1S H1S1 109.5 . . ?
N1S C1S H1S2 109.5 . . ?
H1S1 C1S H1S2 109.5 . . ?
N1S C1S H1S3 109.5 . . ?
H1S1 C1S H1S3 109.5 . . ?
H1S2 C1S H1S3 109.5 . . ?
O2S N1S O1S 121.9(5) . . ?
O2S N1S C1S 120.2(5) . . ?
O1S N1S C1S 116.1(5) . . ?
N2S C2S H2S1 109.5 . . ?
N2S C2S H2S2 109.5 . . ?
H2S1 C2S H2S2 109.5 . . ?
N2S C2S H2S3 109.5 . . ?
H2S1 C2S H2S3 109.5 . . ?
H2S2 C2S H2S3 109.5 . . ?
O3S N2S O4S 112.9(11) . . ?
O3S N2S C2S 134.2(10) . . ?
O4S N2S C2S 112.9(10) . . ?
N3S C3S H3SA 109.5 . . ?
N3S C3S H3SB 109.5 . . ?
H3SA C3S H3SB 109.5 . . ?
N3S C3S H3SC 109.5 . . ?
H3SA C3S H3SC 109.5 . . ?
H3SB C3S H3SC 109.5 . . ?
O5S N3S O6S 148.2(11) . . ?
O5S N3S C3S 109.1(10) . . ?
O6S N3S C3S 102.7(9) . . ?
H1B O1W H1A 120.7 . . ?
O25 Cl4 O22 113.3(6) . . ?
O25 Cl4 O23 113.7(6) . . ?
O22 Cl4 O23 109.6(6) . . ?
O25 Cl4 O24 110.8(5) . . ?
O22 Cl4 O24 107.0(5) . . ?
O23 Cl4 O24 101.6(5) . . ?
O24 Cl4' O25' 105.0(11) . . ?
O24 Cl4' O22' 116.1(9) . . ?
O25' Cl4' O22' 110.6(10) . . ?
O24 Cl4' O23' 108.8(9) . . ?
O25' Cl4' O23' 114.4(14) . . ?
O22' Cl4' O23' 102.2(9) . . ?
Cl4' O24 Cl4 19.1(4) . . ?

loop_
_geom_bond_atom_site_label_1
_geom_bond_atom_site_label_2
_geom_bond_distance
_geom_bond_site_symmetry_2
_geom_bond_publ_flag
Yb1 O1 2.223(3) . ?
Yb1 O200 2.232(3) . ?
Yb1 O3 2.247(3) . ?
Yb1 O6 2.271(3) . ?
Yb1 N2 2.463(4) . ?
Yb1 N9 2.463(4) . ?
Yb1 N3 2.578(4) . ?
Yb1 N11 2.629(4) . ?
Yb1 C16 3.157(4) . ?
Yb1 C50 3.180(5) . ?
Yb2 O201 2.199(3) . ?
Yb2 O2 2.238(3) . ?
Yb2 O5 2.268(3) . ?
Yb2 O4 2.285(3) . ?
Yb2 N7 2.452(3) . ?
Yb2 N15 2.468(4) . ?
Yb2 N6 2.565(4) . ?
Yb2 N14 2.586(4) . ?
Yb2 C30 3.147(4) . ?
Yb2 C64 3.178(4) . ?
O1 C16 1.275(5) . ?
O2 C30 1.261(5) . ?
O3 C50 1.258(6) . ?
O4 C64 1.260(5) . ?
O5 H5A 0.8501 . ?
O5 H5B 0.8498 . ?
O6 H6A 0.8500 . ?
O6 H6B 0.8501 . ?
O200 C200 1.237(6) . ?
O201 C200 1.241(6) . ?
C200 H200 0.9300 . ?
N1 C16 1.317(6) . ?
N1 C17 1.473(6) . ?
N1 C19 1.479(5) . ?
N2 C15 1.342(5) . ?
N2 C11 1.344(6) . ?
N3 C10 1.348(6) . ?
N3 N4 1.359(5) . ?
N4 C8 1.359(6) . ?
N4 C7 1.456(6) . ?
N5 N6 1.357(5) . ?
N5 C22 1.359(6) . ?
N5 C21 1.451(5) . ?
N6 C24 1.346(5) . ?
N7 C29 1.344(5) . ?
N7 C25 1.346(5) . ?
N8 C30 1.319(5) . ?
N8 C31 1.468(5) . ?
N8 C33 1.484(6) . ?
N9 C45 1.341(6) . ?
N9 C49 1.353(6) . ?
N10 C50 1.335(6) . ?
N10 C53 1.478(6) . ?
N10 C51 1.480(6) . ?
N11 C44 1.347(6) . ?
N11 N12 1.364(5) . ?
N12 C42 1.355(6) . ?
N12 C41 1.471(6) . ?
N13 C56 1.348(6) . ?
N13 N14 1.349(5) . ?
N13 C55 1.485(5) . ?
N14 C58 1.349(5) . ?
N15 C59 1.344(5) . ?
N15 C63 1.353(6) . ?
N16 C64 1.320(6) . ?
N16 C67 1.482(6) . ?
N16 C65 1.485(6) . ?
C1 C2 1.380(7) . ?
C1 C6 1.409(6) . ?
C1 C21 1.522(6) . ?
C2 C3 1.390(7) . ?
C2 H2 0.9300 . ?
C3 C4 1.392(7) . ?
C3 H3 0.9300 . ?
C4 C5 1.381(7) . ?
C4 H4 0.9300 . ?
C5 C6 1.391(7) . ?
C5 H5 0.9300 . ?
C6 C7 1.519(6) . ?
C7 H7A 0.9700 . ?
C7 H7B 0.9700 . ?
C8 C9 1.372(7) . ?
C8 H8 0.9300 . ?
C9 C10 1.403(6) . ?
C9 H9 0.9300 . ?
C10 C11 1.464(6) . ?
C11 C12 1.396(6) . ?
C12 C13 1.380(7) . ?
C12 H12 0.9300 . ?
C13 C14 1.397(7) . ?
C13 H13 0.9300 . ?
C14 C15 1.392(6) . ?
C14 H14 0.9300 . ?
C15 C16 1.502(6) . ?
C17 C18 1.531(8) . ?
C17 H17A 0.9700 . ?
C17 H17B 0.9700 . ?
C18 H18A 0.9600 . ?
C18 H18B 0.9600 . ?
C18 H18C 0.9600 . ?
C19 C20 1.523(7) . ?
C19 H19A 0.9700 . ?
C19 H19B 0.9700 . ?
C20 H20A 0.9600 . ?
C20 H20B 0.9600 . ?
C20 H20C 0.9600 . ?
C21 H21A 0.9700 . ?
C21 H21B 0.9700 . ?
C22 C23 1.367(6) . ?
C22 H22 0.9300 . ?
C23 C24 1.399(6) . ?
C23 H23 0.9300 . ?
C24 C25 1.467(6) . ?
C25 C26 1.392(6) . ?
C26 C27 1.390(6) . ?
C26 H26 0.9300 . ?
C27 C28 1.389(6) . ?
C27 H27 0.9300 . ?
C28 C29 1.383(6) . ?
C28 H28 0.9300 . ?
C29 C30 1.510(6) . ?
C31 C32 1.523(6) . ?
C31 H31A 0.9700 . ?
C31 H31B 0.9700 . ?
C32 H32A 0.9600 . ?
C32 H32B 0.9600 . ?
C32 H32C 0.9600 . ?
C33 C34 1.529(7) . ?
C33 H33A 0.9700 . ?
C33 H33B 0.9700 . ?
C34 H34A 0.9600 . ?
C34 H34B 0.9600 . ?
C34 H34C 0.9600 . ?
C35 C36 1.402(6) . ?
C35 C40 1.404(6) . ?
C35 C55 1.512(6) . ?
C36 C37 1.378(7) . ?
C36 H36 0.9300 . ?
C37 C38 1.383(7) . ?
C37 H37 0.9300 . ?
C38 C39 1.389(7) . ?
C38 H38 0.9300 . ?
C39 C40 1.395(6) . ?
C39 H39 0.9300 . ?
C40 C41 1.508(6) . ?
C41 H41A 0.9700 . ?
C41 H41B 0.9700 . ?
C42 C43 1.369(7) . ?
C42 H42 0.9300 . ?
C43 C44 1.397(6) . ?
C43 H43 0.9300 . ?
C44 C45 1.463(6) . ?
C45 C46 1.402(6) . ?
C46 C47 1.377(7) . ?
C46 H46 0.9300 . ?
C47 C48 1.389(7) . ?
C47 H47 0.9300 . ?
C48 C49 1.384(7) . ?
C48 H48 0.9300 . ?
C49 C50 1.514(6) . ?
C51 C52 1.518(7) . ?
C51 H51A 0.9700 . ?
C51 H51B 0.9700 . ?
C52 H52A 0.9600 . ?
C52 H52B 0.9600 . ?
C52 H52C 0.9600 . ?
C53 C54 1.523(7) . ?
C53 H53A 0.9700 . ?
C53 H53B 0.9700 . ?
C54 H54A 0.9600 . ?
C54 H54B 0.9600 . ?
C54 H54C 0.9600 . ?
C55 H55A 0.9700 . ?
C55 H55B 0.9700 . ?
C56 C57 1.372(6) . ?
C56 H56 0.9300 . ?
C57 C58 1.398(6) . ?
C57 H57 0.9300 . ?
C58 C59 1.453(6) . ?
C59 C60 1.399(6) . ?
C60 C61 1.375(6) . ?
C60 H60 0.9300 . ?
C61 C62 1.394(6) . ?
C61 H61 0.9300 . ?
C62 C63 1.383(6) . ?
C62 H62 0.9300 . ?
C63 C64 1.505(6) . ?
C65 C66 1.518(7) . ?
C65 H65A 0.9700 . ?
C65 H65B 0.9700 . ?
C66 H66A 0.9600 . ?
C66 H66B 0.9600 . ?
C66 H66C 0.9600 . ?
C67 C68 1.519(7) . ?
C67 H67A 0.9700 . ?
C67 H67B 0.9700 . ?
C68 H68A 0.9600 . ?
C68 H68B 0.9600 . ?
C68 H68C 0.9600 . ?
Cl1 O13 1.405(5) . ?
Cl1 O10 1.424(5) . ?
Cl1 O11 1.429(5) . ?
Cl1 O12 1.437(4) . ?
Cl2 O15 1.442(4) . ?
Cl2 O17 1.443(3) . ?
Cl2 O16 1.443(3) . ?
Cl2 O14 1.444(4) . ?
Cl3 O20 1.424(4) . ?
Cl3 O21 1.426(4) . ?
Cl3 O19 1.439(5) . ?
Cl3 O18 1.446(4) . ?
Cl5 O26 1.433(4) . ?
Cl5 O27 1.436(4) . ?
Cl5 O28 1.447(4) . ?
Cl5 O29 1.471(5) . ?
C1S N1S 1.463(7) . ?
C1S H1S1 0.9600 . ?
C1S H1S2 0.9600 . ?
C1S H1S3 0.9600 . ?
N1S O2S 1.194(6) . ?
N1S O1S 1.251(6) . ?
C2S N2S 1.470(11) . ?
C2S H2S1 0.9600 . ?
C2S H2S2 0.9600 . ?
C2S H2S3 0.9600 . ?
N2S O3S 1.197(9) . ?
N2S O4S 1.299(11) . ?
C3S N3S 1.462(12) . ?
C3S H3SA 0.9600 . ?
C3S H3SB 0.9600 . ?
C3S H3SC 0.9600 . ?
N3S O5S 1.080(10) . ?
N3S O6S 1.316(10) . ?
O1W H1B 0.8499 . ?
O1W H1A 0.8505 . ?
Cl4 O25 1.394(8) . ?
Cl4 O22 1.428(9) . ?
Cl4 O23 1.434(9) . ?
Cl4 O24 1.486(8) . ?
Cl4' O24 1.390(10) . ?
Cl4' O25' 1.421(13) . ?
Cl4' O22' 1.442(12) . ?
Cl4' O23' 1.530(13) . ?

loop_
_geom_hbond_atom_site_label_D
_geom_hbond_atom_site_label_H
_geom_hbond_atom_site_label_A
_geom_hbond_distance_DH
_geom_hbond_distance_HA
_geom_hbond_distance_DA
_geom_hbond_angle_DHA
_geom_hbond_site_symmetry_A
O5 H5A O18 0.85 1.87 2.710(6) 169.9 .
O5 H5B O24 0.85 1.95 2.786(7) 169.2 1_565
O6 H6A O25 0.85 2.25 3.055(8) 159.1 1_565
O6 H6A O23' 0.85 2.16 3.004(14) 173.2 1_565
O1W H1B O4S 0.85 2.47 3.239(14) 151.2 .
O1W H1A O29 0.85 2.35 2.869(6) 120.0 .
O1W H1A O26 0.85 2.38 3.227(7) 179.9 .

loop_
_geom_torsion_atom_site_label_1
_geom_torsion_atom_site_label_2
_geom_torsion_atom_site_label_3
_geom_torsion_atom_site_label_4
_geom_torsion
_geom_torsion_site_symmetry_1
_geom_torsion_site_symmetry_2
_geom_torsion_site_symmetry_3
_geom_torsion_site_symmetry_4
_geom_torsion_publ_flag
O200 Yb1 O1 C16 -176.7(3) . . . . ?
O3 Yb1 O1 C16 65.8(4) . . . . ?
O6 Yb1 O1 C16 -87.1(4) . . . . ?
N2 Yb1 O1 C16 -0.6(3) . . . . ?
N9 Yb1 O1 C16 125.6(4) . . . . ?
N3 Yb1 O1 C16 -14.2(4) . . . . ?
N11 Yb1 O1 C16 -167.2(4) . . . . ?
C50 Yb1 O1 C16 83.1(4) . . . . ?
O201 Yb2 O2 C30 166.6(3) . . . . ?
O5 Yb2 O2 C30 77.1(3) . . . . ?
O4 Yb2 O2 C30 -71.0(3) . . . . ?
N7 Yb2 O2 C30 -5.2(3) . . . . ?
N15 Yb2 O2 C30 -132.2(4) . . . . ?
N6 Yb2 O2 C30 5.3(4) . . . . ?
N14 Yb2 O2 C30 159.8(4) . . . . ?
C64 Yb2 O2 C30 -89.7(3) . . . . ?
O1 Yb1 O3 C50 69.9(4) . . . . ?
O200 Yb1 O3 C50 -82.1(4) . . . . ?
O6 Yb1 O3 C50 -167.0(3) . . . . ?
N2 Yb1 O3 C50 129.2(4) . . . . ?
N9 Yb1 O3 C50 0.4(4) . . . . ?
N3 Yb1 O3 C50 -163.2(4) . . . . ?
N11 Yb1 O3 C50 -9.6(4) . . . . ?
C16 Yb1 O3 C50 87.3(4) . . . . ?
O201 Yb2 O4 C64 74.4(3) . . . . ?
O2 Yb2 O4 C64 -78.2(3) . . . . ?
O5 Yb2 O4 C64 176.2(3) . . . . ?
N7 Yb2 O4 C64 -138.9(3) . . . . ?
N15 Yb2 O4 C64 -9.8(3) . . . . ?
N6 Yb2 O4 C64 152.5(4) . . . . ?
N14 Yb2 O4 C64 -3.4(4) . . . . ?
C30 Yb2 O4 C64 -96.1(3) . . . . ?
O1 Yb1 O200 C200 -64.0(6) . . . . ?
O3 Yb1 O200 C200 58.2(5) . . . . ?
O6 Yb1 O200 C200 -154.6(5) . . . . ?
N2 Yb1 O200 C200 122.5(5) . . . . ?
N9 Yb1 O200 C200 -7.0(5) . . . . ?
N3 Yb1 O200 C200 129.6(6) . . . . ?
N11 Yb1 O200 C200 -73.2(5) . . . . ?
C16 Yb1 O200 C200 -68.7(8) . . . . ?
C50 Yb1 O200 C200 40.2(5) . . . . ?
O2 Yb2 O201 C200 33.8(6) . . . . ?
O5 Yb2 O201 C200 122.8(5) . . . . ?
O4 Yb2 O201 C200 -89.7(5) . . . . ?
N7 Yb2 O201 C200 -159.6(5) . . . . ?
N15 Yb2 O201 C200 -24.3(5) . . . . ?
N6 Yb2 O201 C200 -160.3(5) . . . . ?
N14 Yb2 O201 C200 40.5(5) . . . . ?
C30 Yb2 O201 C200 50.7(8) . . . . ?
C64 Yb2 O201 C200 -71.4(5) . . . . ?
Yb1 O200 C200 O201 172.3(3) . . . . ?
Yb2 O201 C200 O200 -139.5(4) . . . . ?
O1 Yb1 N2 C15 13.5(3) . . . . ?
O200 Yb1 N2 C15 -170.3(3) . . . . ?
O3 Yb1 N2 C15 -102.6(3) . . . . ?
O6 Yb1 N2 C15 106.7(3) . . . . ?
N9 Yb1 N2 C15 -49.8(3) . . . . ?
N3 Yb1 N2 C15 -178.0(4) . . . . ?
N11 Yb1 N2 C15 31.6(4) . . . . ?
C16 Yb1 N2 C15 13.2(3) . . . . ?
C50 Yb1 N2 C15 -88.6(3) . . . . ?
O1 Yb1 N2 C11 176.3(4) . . . . ?
O200 Yb1 N2 C11 -7.5(5) . . . . ?
O3 Yb1 N2 C11 60.2(4) . . . . ?
O6 Yb1 N2 C11 -90.5(4) . . . . ?
N9 Yb1 N2 C11 113.0(4) . . . . ?
N3 Yb1 N2 C11 -15.3(3) . . . . ?
N11 Yb1 N2 C11 -165.6(3) . . . . ?
C16 Yb1 N2 C11 176.0(4) . . . . ?
C50 Yb1 N2 C11 74.2(4) . . . . ?
O1 Yb1 N3 C10 22.8(4) . . . . ?
O200 Yb1 N3 C10 -166.4(3) . . . . ?
O3 Yb1 N3 C10 -74.7(3) . . . . ?
O6 Yb1 N3 C10 103.2(3) . . . . ?
N2 Yb1 N3 C10 9.1(3) . . . . ?
N9 Yb1 N3 C10 -95.5(3) . . . . ?
N11 Yb1 N3 C10 146.6(3) . . . . ?
C16 Yb1 N3 C10 18.0(4) . . . . ?
C50 Yb1 N3 C10 -79.8(3) . . . . ?
O1 Yb1 N3 N4 -159.2(4) . . . . ?
O200 Yb1 N3 N4 11.6(4) . . . . ?
O3 Yb1 N3 N4 103.3(5) . . . . ?
O6 Yb1 N3 N4 -78.8(5) . . . . ?
N2 Yb1 N3 N4 -172.9(5) . . . . ?
N9 Yb1 N3 N4 82.5(5) . . . . ?
N11 Yb1 N3 N4 -35.4(6) . . . . ?
C16 Yb1 N3 N4 -164.0(4) . . . . ?
C50 Yb1 N3 N4 98.2(4) . . . . ?
C10 N3 N4 C8 0.6(6) . . . . ?
Yb1 N3 N4 C8 -177.6(4) . . . . ?
C10 N3 N4 C7 169.8(4) . . . . ?
Yb1 N3 N4 C7 -8.4(7) . . . . ?
C22 N5 N6 C24 -0.9(5) . . . . ?
C21 N5 N6 C24 -175.5(4) . . . . ?
C22 N5 N6 Yb2 171.7(3) . . . . ?
C21 N5 N6 Yb2 -2.8(7) . . . . ?
O201 Yb2 N6 C24 164.6(3) . . . . ?
O2 Yb2 N6 C24 -25.5(4) . . . . ?
O5 Yb2 N6 C24 -102.5(3) . . . . ?
O4 Yb2 N6 C24 64.4(3) . . . . ?
N7 Yb2 N6 C24 -15.0(3) . . . . ?
N15 Yb2 N6 C24 87.5(3) . . . . ?
N14 Yb2 N6 C24 -152.9(3) . . . . ?
C30 Yb2 N6 C24 -23.6(3) . . . . ?
C64 Yb2 N6 C24 73.1(3) . . . . ?
O201 Yb2 N6 N5 -7.5(4) . . . . ?
O2 Yb2 N6 N5 162.4(4) . . . . ?
O5 Yb2 N6 N5 85.4(4) . . . . ?
O4 Yb2 N6 N5 -107.7(4) . . . . ?
N7 Yb2 N6 N5 172.9(5) . . . . ?
N15 Yb2 N6 N5 -84.6(5) . . . . ?
N14 Yb2 N6 N5 35.0(5) . . . . ?
C30 Yb2 N6 N5 164.2(4) . . . . ?
C64 Yb2 N6 N5 -99.1(4) . . . . ?
O201 Yb2 N7 C29 177.5(3) . . . . ?
O2 Yb2 N7 C29 -10.4(3) . . . . ?
O5 Yb2 N7 C29 -102.5(3) . . . . ?
O4 Yb2 N7 C29 100.6(3) . . . . ?
N15 Yb2 N7 C29 48.7(3) . . . . ?
N6 Yb2 N7 C29 178.3(3) . . . . ?
N14 Yb2 N7 C29 -30.7(4) . . . . ?
C30 Yb2 N7 C29 -12.7(3) . . . . ?
C64 Yb2 N7 C29 88.2(3) . . . . ?
O201 Yb2 N7 C25 20.8(4) . . . . ?
O2 Yb2 N7 C25 -167.2(3) . . . . ?
O5 Yb2 N7 C25 100.8(3) . . . . ?
O4 Yb2 N7 C25 -56.2(3) . . . . ?
N15 Yb2 N7 C25 -108.0(3) . . . . ?
N6 Yb2 N7 C25 21.5(3) . . . . ?
N14 Yb2 N7 C25 172.5(3) . . . . ?
C30 Yb2 N7 C25 -169.4(4) . . . . ?
C64 Yb2 N7 C25 -68.5(3) . . . . ?
O1 Yb1 N9 C45 64.7(3) . . . . ?
O200 Yb1 N9 C45 -88.5(3) . . . . ?
O3 Yb1 N9 C45 179.4(4) . . . . ?
O6 Yb1 N9 C45 -13.0(5) . . . . ?
N2 Yb1 N9 C45 120.7(3) . . . . ?
N3 Yb1 N9 C45 -158.8(3) . . . . ?
N11 Yb1 N9 C45 -9.1(3) . . . . ?
C16 Yb1 N9 C45 79.9(3) . . . . ?
C50 Yb1 N9 C45 179.5(4) . . . . ?
O1 Yb1 N9 C49 -122.0(3) . . . . ?
O200 Yb1 N9 C49 84.8(3) . . . . ?
O3 Yb1 N9 C49 -7.3(3) . . . . ?
O6 Yb1 N9 C49 160.3(3) . . . . ?
N2 Yb1 N9 C49 -66.0(3) . . . . ?
N3 Yb1 N9 C49 14.5(4) . . . . ?
N11 Yb1 N9 C49 164.2(4) . . . . ?
C16 Yb1 N9 C49 -106.7(3) . . . . ?
C50 Yb1 N9 C49 -7.1(3) . . . . ?
O1 Yb1 N11 C44 -65.4(3) . . . . ?
O200 Yb1 N11 C44 109.4(3) . . . . ?
O3 Yb1 N11 C44 31.7(3) . . . . ?
O6 Yb1 N11 C44 -160.5(3) . . . . ?
N2 Yb1 N11 C44 -83.0(3) . . . . ?
N9 Yb1 N11 C44 21.7(3) . . . . ?
N3 Yb1 N11 C44 157.1(3) . . . . ?
C16 Yb1 N11 C44 -69.5(3) . . . . ?
C50 Yb1 N11 C44 28.5(3) . . . . ?
O1 Yb1 N11 N12 70.8(4) . . . . ?
O200 Yb1 N11 N12 -114.3(4) . . . . ?
O3 Yb1 N11 N12 168.0(3) . . . . ?
O6 Yb1 N11 N12 -24.3(4) . . . . ?
N2 Yb1 N11 N12 53.3(4) . . . . ?
N9 Yb1 N11 N12 157.9(4) . . . . ?
N3 Yb1 N11 N12 -66.6(5) . . . . ?
C16 Yb1 N11 N12 66.7(4) . . . . ?
C50 Yb1 N11 N12 164.7(4) . . . . ?
C44 N11 N12 C42 1.6(5) . . . . ?
Yb1 N11 N12 C42 -136.7(3) . . . . ?
C44 N11 N12 C41 -172.3(4) . . . . ?
Yb1 N11 N12 C41 49.4(5) . . . . ?
C56 N13 N14 C58 -0.3(5) . . . . ?
C55 N13 N14 C58 176.9(4) . . . . ?
C56 N13 N14 Yb2 155.2(3) . . . . ?
C55 N13 N14 Yb2 -27.6(6) . . . . ?
O201 Yb2 N14 C58 -112.6(3) . . . . ?
O2 Yb2 N14 C58 63.6(3) . . . . ?
O5 Yb2 N14 C58 154.8(3) . . . . ?
O4 Yb2 N14 C58 -25.4(3) . . . . ?
N7 Yb2 N14 C58 83.2(3) . . . . ?
N15 Yb2 N14 C58 -19.0(3) . . . . ?
N6 Yb2 N14 C58 -155.9(3) . . . . ?
C30 Yb2 N14 C58 70.0(3) . . . . ?
C64 Yb2 N14 C58 -26.6(3) . . . . ?
O201 Yb2 N14 N13 93.3(4) . . . . ?
O2 Yb2 N14 N13 -90.5(4) . . . . ?
O5 Yb2 N14 N13 0.8(4) . . . . ?
O4 Yb2 N14 N13 -179.5(4) . . . . ?
N7 Yb2 N14 N13 -70.9(4) . . . . ?
N15 Yb2 N14 N13 -173.1(4) . . . . ?
N6 Yb2 N14 N13 50.0(5) . . . . ?
C30 Yb2 N14 N13 -84.0(4) . . . . ?
C64 Yb2 N14 N13 179.4(4) . . . . ?
O201 Yb2 N15 C59 96.7(3) . . . . ?
O2 Yb2 N15 C59 -54.9(3) . . . . ?
O5 Yb2 N15 C59 9.3(4) . . . . ?
O4 Yb2 N15 C59 -164.7(3) . . . . ?
N7 Yb2 N15 C59 -109.1(3) . . . . ?
N6 Yb2 N15 C59 171.1(3) . . . . ?
N14 Yb2 N15 C59 20.6(3) . . . . ?
C30 Yb2 N15 C59 -68.8(3) . . . . ?
C64 Yb2 N15 C59 -169.0(4) . . . . ?
O201 Yb2 N15 C63 -103.9(3) . . . . ?
O2 Yb2 N15 C63 104.5(3) . . . . ?
O5 Yb2 N15 C63 168.7(3) . . . . ?
O4 Yb2 N15 C63 -5.3(3) . . . . ?
N7 Yb2 N15 C63 50.2(3) . . . . ?
N6 Yb2 N15 C63 -29.5(4) . . . . ?
N14 Yb2 N15 C63 180.0(3) . . . . ?
C30 Yb2 N15 C63 90.5(3) . . . . ?
C64 Yb2 N15 C63 -9.6(3) . . . . ?
C6 C1 C2 C3 1.4(7) . . . . ?
C21 C1 C2 C3 -177.5(4) . . . . ?
C1 C2 C3 C4 -1.0(7) . . . . ?
C2 C3 C4 C5 -0.4(7) . . . . ?
C3 C4 C5 C6 1.4(7) . . . . ?
C4 C5 C6 C1 -1.1(7) . . . . ?
C4 C5 C6 C7 178.1(4) . . . . ?
C2 C1 C6 C5 -0.3(6) . . . . ?
C21 C1 C6 C5 178.6(4) . . . . ?
C2 C1 C6 C7 -179.5(4) . . . . ?
C21 C1 C6 C7 -0.6(6) . . . . ?
N3 N4 C7 C6 -81.9(5) . . . . ?
C8 N4 C7 C6 85.8(6) . . . . ?
C5 C6 C7 N4 7.4(6) . . . . ?
C1 C6 C7 N4 -173.4(4) . . . . ?
N3 N4 C8 C9 -0.5(7) . . . . ?
C7 N4 C8 C9 -169.3(5) . . . . ?
N4 C8 C9 C10 0.3(7) . . . . ?
N4 N3 C10 C9 -0.4(6) . . . . ?
Yb1 N3 C10 C9 178.2(4) . . . . ?
N4 N3 C10 C11 177.6(4) . . . . ?
Yb1 N3 C10 C11 -3.7(6) . . . . ?
C8 C9 C10 N3 0.1(7) . . . . ?
C8 C9 C10 C11 -177.7(5) . . . . ?
C15 N2 C11 C12 1.5(7) . . . . ?
Yb1 N2 C11 C12 -161.0(4) . . . . ?
C15 N2 C11 C10 -178.3(4) . . . . ?
Yb1 N2 C11 C10 19.3(6) . . . . ?
N3 C10 C11 N2 -9.5(7) . . . . ?
C9 C10 C11 N2 168.1(5) . . . . ?
N3 C10 C11 C12 170.7(5) . . . . ?
C9 C10 C11 C12 -11.6(9) . . . . ?
N2 C11 C12 C13 3.8(8) . . . . ?
C10 C11 C12 C13 -176.5(5) . . . . ?
C11 C12 C13 C14 -4.3(8) . . . . ?
C12 C13 C14 C15 -0.3(8) . . . . ?
C11 N2 C15 C14 -6.4(7) . . . . ?
Yb1 N2 C15 C14 156.8(4) . . . . ?
C11 N2 C15 C16 174.8(4) . . . . ?
Yb1 N2 C15 C16 -22.0(5) . . . . ?
C13 C14 C15 N2 5.7(7) . . . . ?
C13 C14 C15 C16 -175.6(5) . . . . ?
Yb1 O1 C16 N1 166.4(3) . . . . ?
Yb1 O1 C16 C15 -10.7(5) . . . . ?
C17 N1 C16 O1 0.2(6) . . . . ?
C19 N1 C16 O1 -171.1(4) . . . . ?
C17 N1 C16 C15 177.1(4) . . . . ?
C19 N1 C16 C15 5.8(7) . . . . ?
C17 N1 C16 Yb1 16.6(9) . . . . ?
C19 N1 C16 Yb1 -154.8(5) . . . . ?
N2 C15 C16 O1 21.3(5) . . . . ?
C14 C15 C16 O1 -157.5(5) . . . . ?
N2 C15 C16 N1 -155.7(4) . . . . ?
C14 C15 C16 N1 25.5(7) . . . . ?
N2 C15 C16 Yb1 15.2(3) . . . . ?
C14 C15 C16 Yb1 -163.5(5) . . . . ?
O200 Yb1 C16 O1 7.8(7) . . . . ?
O3 Yb1 C16 O1 -118.2(4) . . . . ?
O6 Yb1 C16 O1 93.4(4) . . . . ?
N2 Yb1 C16 O1 179.2(4) . . . . ?
N9 Yb1 C16 O1 -53.1(4) . . . . ?
N3 Yb1 C16 O1 168.3(3) . . . . ?
N11 Yb1 C16 O1 12.1(4) . . . . ?
C50 Yb1 C16 O1 -99.9(4) . . . . ?
O1 Yb1 C16 N1 -25.8(6) . . . . ?
O200 Yb1 C16 N1 -18.1(10) . . . . ?
O3 Yb1 C16 N1 -144.0(6) . . . . ?
O6 Yb1 C16 N1 67.5(7) . . . . ?
N2 Yb1 C16 N1 153.4(7) . . . . ?
N9 Yb1 C16 N1 -78.9(7) . . . . ?
N3 Yb1 C16 N1 142.5(6) . . . . ?
N11 Yb1 C16 N1 -13.7(7) . . . . ?
C50 Yb1 C16 N1 -125.7(7) . . . . ?
O1 Yb1 C16 C15 170.2(5) . . . . ?
O200 Yb1 C16 C15 178.0(5) . . . . ?
O3 Yb1 C16 C15 52.0(2) . . . . ?
O6 Yb1 C16 C15 -96.4(2) . . . . ?
N2 Yb1 C16 C15 -10.6(2) . . . . ?
N9 Yb1 C16 C15 117.1(2) . . . . ?
N3 Yb1 C16 C15 -21.5(3) . . . . ?
N11 Yb1 C16 C15 -177.7(2) . . . . ?
C50 Yb1 C16 C15 70.3(2) . . . . ?
C16 N1 C17 C18 -83.0(5) . . . . ?
C19 N1 C17 C18 89.3(5) . . . . ?
C16 N1 C19 C20 -103.9(5) . . . . ?
C17 N1 C19 C20 84.6(5) . . . . ?
N6 N5 C21 C1 82.2(5) . . . . ?
C22 N5 C21 C1 -91.5(5) . . . . ?
C2 C1 C21 N5 4.8(6) . . . . ?
C6 C1 C21 N5 -174.1(4) . . . . ?
N6 N5 C22 C23 0.7(5) . . . . ?
C21 N5 C22 C23 175.0(4) . . . . ?
N5 C22 C23 C24 -0.2(5) . . . . ?
N5 N6 C24 C23 0.8(5) . . . . ?
Yb2 N6 C24 C23 -174.0(3) . . . . ?
N5 N6 C24 C25 -176.4(4) . . . . ?
Yb2 N6 C24 C25 8.8(5) . . . . ?
C22 C23 C24 N6 -0.4(5) . . . . ?
C22 C23 C24 C25 176.5(4) . . . . ?
C29 N7 C25 C26 -2.9(6) . . . . ?
Yb2 N7 C25 C26 153.5(3) . . . . ?
C29 N7 C25 C24 178.0(4) . . . . ?
Yb2 N7 C25 C24 -25.6(5) . . . . ?
N6 C24 C25 N7 10.2(6) . . . . ?
C23 C24 C25 N7 -166.5(5) . . . . ?
N6 C24 C25 C26 -168.9(4) . . . . ?
C23 C24 C25 C26 14.4(7) . . . . ?
N7 C25 C26 C27 -0.5(7) . . . . ?
C24 C25 C26 C27 178.6(4) . . . . ?
C25 C26 C27 C28 2.4(7) . . . . ?
C26 C27 C28 C29 -1.1(7) . . . . ?
C25 N7 C29 C28 4.3(6) . . . . ?
Yb2 N7 C29 C28 -152.6(3) . . . . ?
C25 N7 C29 C30 177.9(4) . . . . ?
Yb2 N7 C29 C30 21.0(4) . . . . ?
C27 C28 C29 N7 -2.3(7) . . . . ?
C27 C28 C29 C30 -174.8(4) . . . . ?
Yb2 O2 C30 N8 -161.6(3) . . . . ?
Yb2 O2 C30 C29 18.2(5) . . . . ?
C31 N8 C30 O2 167.2(4) . . . . ?
C33 N8 C30 O2 -4.0(6) . . . . ?
C31 N8 C30 C29 -12.6(7) . . . . ?
C33 N8 C30 C29 176.2(4) . . . . ?
C31 N8 C30 Yb2 144.1(5) . . . . ?
C33 N8 C30 Yb2 -27.2(8) . . . . ?
N7 C29 C30 O2 -25.0(5) . . . . ?
C28 C29 C30 O2 148.2(4) . . . . ?
N7 C29 C30 N8 154.8(4) . . . . ?
C28 C29 C30 N8 -32.0(7) . . . . ?
N7 C29 C30 Yb2 -14.5(3) . . . . ?
C28 C29 C30 Yb2 158.7(4) . . . . ?
O201 Yb2 C30 O2 -29.0(6) . . . . ?
O5 Yb2 C30 O2 -101.9(3) . . . . ?
O4 Yb2 C30 O2 111.5(3) . . . . ?
N7 Yb2 C30 O2 173.6(4) . . . . ?
N15 Yb2 C30 O2 45.9(3) . . . . ?
N6 Yb2 C30 O2 -175.7(3) . . . . ?
N14 Yb2 C30 O2 -19.1(3) . . . . ?
C64 Yb2 C30 O2 92.6(3) . . . . ?
O201 Yb2 C30 N8 6.9(9) . . . . ?
O2 Yb2 C30 N8 35.9(6) . . . . ?
O5 Yb2 C30 N8 -65.9(6) . . . . ?
O4 Yb2 C30 N8 147.5(6) . . . . ?
N7 Yb2 C30 N8 -150.5(7) . . . . ?
N15 Yb2 C30 N8 81.8(6) . . . . ?
N6 Yb2 C30 N8 -139.8(6) . . . . ?
N14 Yb2 C30 N8 16.8(6) . . . . ?
C64 Yb2 C30 N8 128.5(6) . . . . ?
O201 Yb2 C30 C29 167.5(4) . . . . ?
O2 Yb2 C30 C29 -163.5(5) . . . . ?
O5 Yb2 C30 C29 94.7(2) . . . . ?
O4 Yb2 C30 C29 -51.9(2) . . . . ?
N7 Yb2 C30 C29 10.1(2) . . . . ?
N15 Yb2 C30 C29 -117.6(2) . . . . ?
N6 Yb2 C30 C29 20.8(3) . . . . ?
N14 Yb2 C30 C29 177.4(2) . . . . ?
C64 Yb2 C30 C29 -70.9(2) . . . . ?
C30 N8 C31 C32 111.6(5) . . . . ?
C33 N8 C31 C32 -77.1(5) . . . . ?
C30 N8 C33 C34 81.2(5) . . . . ?
C31 N8 C33 C34 -90.8(5) . . . . ?
C40 C35 C36 C37 -0.7(7) . . . . ?
C55 C35 C36 C37 178.7(4) . . . . ?
C35 C36 C37 C38 0.0(7) . . . . ?
C36 C37 C38 C39 -0.2(7) . . . . ?
C37 C38 C39 C40 1.0(7) . . . . ?
C38 C39 C40 C35 -1.6(7) . . . . ?
C38 C39 C40 C41 177.1(4) . . . . ?
C36 C35 C40 C39 1.4(6) . . . . ?
C55 C35 C40 C39 -177.9(4) . . . . ?
C36 C35 C40 C41 -177.3(4) . . . . ?
C55 C35 C40 C41 3.4(7) . . . . ?
C42 N12 C41 C40 -43.3(6) . . . . ?
N11 N12 C41 C40 129.6(4) . . . . ?
C39 C40 C41 N12 99.5(5) . . . . ?
C35 C40 C41 N12 -81.8(5) . . . . ?
N11 N12 C42 C43 -1.6(5) . . . . ?
C41 N12 C42 C43 172.0(4) . . . . ?
N12 C42 C43 C44 0.8(5) . . . . ?
N12 N11 C44 C43 -1.1(5) . . . . ?
Yb1 N11 C44 C43 148.2(3) . . . . ?
N12 N11 C44 C45 177.1(4) . . . . ?
Yb1 N11 C44 C45 -33.7(4) . . . . ?
C42 C43 C44 N11 0.2(5) . . . . ?
C42 C43 C44 C45 -177.7(4) . . . . ?
C49 N9 C45 C46 -0.5(7) . . . . ?
Yb1 N9 C45 C46 172.8(3) . . . . ?
C49 N9 C45 C44 -177.3(4) . . . . ?
Yb1 N9 C45 C44 -4.0(5) . . . . ?
N11 C44 C45 N9 27.2(6) . . . . ?
C43 C44 C45 N9 -155.1(4) . . . . ?
N11 C44 C45 C46 -149.7(4) . . . . ?
C43 C44 C45 C46 28.0(7) . . . . ?
N9 C45 C46 C47 -4.7(7) . . . . ?
C44 C45 C46 C47 171.9(5) . . . . ?
C45 C46 C47 C48 4.0(8) . . . . ?
C46 C47 C48 C49 1.8(9) . . . . ?
C45 N9 C49 C48 6.6(7) . . . . ?
Yb1 N9 C49 C48 -166.8(4) . . . . ?
C45 N9 C49 C50 -174.9(4) . . . . ?
Yb1 N9 C49 C50 11.7(5) . . . . ?
C47 C48 C49 N9 -7.3(8) . . . . ?
C47 C48 C49 C50 174.5(5) . . . . ?
Yb1 O3 C50 N10 -172.7(3) . . . . ?
Yb1 O3 C50 C49 5.6(6) . . . . ?
C53 N10 C50 O3 178.6(4) . . . . ?
C51 N10 C50 O3 1.0(6) . . . . ?
C53 N10 C50 C49 0.4(7) . . . . ?
C51 N10 C50 C49 -177.2(4) . . . . ?
C53 N10 C50 Yb1 169.8(5) . . . . ?
C51 N10 C50 Yb1 -7.8(9) . . . . ?
N9 C49 C50 O3 -11.1(6) . . . . ?
C48 C49 C50 O3 167.3(5) . . . . ?
N9 C49 C50 N10 167.2(4) . . . . ?
C48 C49 C50 N10 -14.4(8) . . . . ?
N9 C49 C50 Yb1 -7.9(3) . . . . ?
C48 C49 C50 Yb1 170.5(5) . . . . ?
O1 Yb1 C50 O3 -114.3(4) . . . . ?
O200 Yb1 C50 O3 97.1(4) . . . . ?
O6 Yb1 C50 O3 26.9(7) . . . . ?
N2 Yb1 C50 O3 -49.0(4) . . . . ?
N9 Yb1 C50 O3 -179.5(4) . . . . ?
N3 Yb1 C50 O3 15.9(4) . . . . ?
N11 Yb1 C50 O3 172.1(4) . . . . ?
C16 Yb1 C50 O3 -95.4(4) . . . . ?
O1 Yb1 C50 N10 -100.4(7) . . . . ?
O200 Yb1 C50 N10 111.0(7) . . . . ?
O3 Yb1 C50 N10 13.9(6) . . . . ?
O6 Yb1 C50 N10 40.8(10) . . . . ?
N2 Yb1 C50 N10 -35.1(7) . . . . ?
N9 Yb1 C50 N10 -165.6(8) . . . . ?
N3 Yb1 C50 N10 29.8(7) . . . . ?
N11 Yb1 C50 N10 -174.0(7) . . . . ?
C16 Yb1 C50 N10 -81.5(7) . . . . ?
O1 Yb1 C50 C49 70.8(3) . . . . ?
O200 Yb1 C50 C49 -77.8(3) . . . . ?
O3 Yb1 C50 C49 -174.9(5) . . . . ?
O6 Yb1 C50 C49 -148.0(4) . . . . ?
N2 Yb1 C50 C49 136.1(3) . . . . ?
N9 Yb1 C50 C49 5.6(2) . . . . ?
N3 Yb1 C50 C49 -159.0(3) . . . . ?
N11 Yb1 C50 C49 -2.9(3) . . . . ?
C16 Yb1 C50 C49 89.7(3) . . . . ?
C50 N10 C51 C52 93.8(5) . . . . ?
C53 N10 C51 C52 -84.0(5) . . . . ?
C50 N10 C53 C54 93.0(6) . . . . ?
C51 N10 C53 C54 -89.3(5) . . . . ?
C56 N13 C55 C35 0.0(6) . . . . ?
N14 N13 C55 C35 -176.8(4) . . . . ?
C36 C35 C55 N13 -91.1(5) . . . . ?
C40 C35 C55 N13 88.3(5) . . . . ?
N14 N13 C56 C57 -0.1(5) . . . . ?
C55 N13 C56 C57 -177.0(4) . . . . ?
N13 C56 C57 C58 0.3(5) . . . . ?
N13 N14 C58 C57 0.5(5) . . . . ?
Yb2 N14 C58 C57 -161.8(3) . . . . ?
N13 N14 C58 C59 -180.0(4) . . . . ?
Yb2 N14 C58 C59 17.8(5) . . . . ?
C56 C57 C58 N14 -0.5(5) . . . . ?
C56 C57 C58 C59 180.0(4) . . . . ?
C63 N15 C59 C60 0.1(6) . . . . ?
Yb2 N15 C59 C60 159.2(3) . . . . ?
C63 N15 C59 C58 -179.1(4) . . . . ?
Yb2 N15 C59 C58 -20.0(5) . . . . ?
N14 C58 C59 N15 0.2(6) . . . . ?
C57 C58 C59 N15 179.7(4) . . . . ?
N14 C58 C59 C60 -179.0(4) . . . . ?
C57 C58 C59 C60 0.4(7) . . . . ?
N15 C59 C60 C61 -2.6(6) . . . . ?
C58 C59 C60 C61 176.6(4) . . . . ?
C59 C60 C61 C62 2.4(7) . . . . ?
C60 C61 C62 C63 0.1(7) . . . . ?
C59 N15 C63 C62 2.5(6) . . . . ?
Yb2 N15 C63 C62 -157.0(3) . . . . ?
C59 N15 C63 C64 175.6(4) . . . . ?
Yb2 N15 C63 C64 16.1(4) . . . . ?
C61 C62 C63 N15 -2.6(7) . . . . ?
C61 C62 C63 C64 -174.6(4) . . . . ?
Yb2 O4 C64 N16 -158.3(3) . . . . ?
Yb2 O4 C64 C63 22.0(5) . . . . ?
C67 N16 C64 O4 -8.5(6) . . . . ?
C65 N16 C64 O4 162.4(4) . . . . ?
C67 N16 C64 C63 171.2(4) . . . . ?
C65 N16 C64 C63 -17.9(7) . . . . ?
C67 N16 C64 Yb2 -36.6(8) . . . . ?
C65 N16 C64 Yb2 134.3(5) . . . . ?
N15 C63 C64 O4 -24.0(5) . . . . ?
C62 C63 C64 O4 148.7(4) . . . . ?
N15 C63 C64 N16 156.3(4) . . . . ?
C62 C63 C64 N16 -31.0(7) . . . . ?
N15 C63 C64 Yb2 -11.1(3) . . . . ?
C62 C63 C64 Yb2 161.6(4) . . . . ?
O201 Yb2 C64 O4 -106.9(3) . . . . ?
O2 Yb2 C64 O4 104.9(3) . . . . ?
O5 Yb2 C64 O4 -8.5(7) . . . . ?
N7 Yb2 C64 O4 39.1(3) . . . . ?
N15 Yb2 C64 O4 167.8(4) . . . . ?
N6 Yb2 C64 O4 -26.1(3) . . . . ?
N14 Yb2 C64 O4 177.2(3) . . . . ?
C30 Yb2 C64 O4 85.8(3) . . . . ?
O201 Yb2 C64 N16 -63.8(6) . . . . ?
O2 Yb2 C64 N16 148.0(6) . . . . ?
O5 Yb2 C64 N16 34.7(9) . . . . ?
O4 Yb2 C64 N16 43.1(6) . . . . ?
N7 Yb2 C64 N16 82.2(6) . . . . ?
N15 Yb2 C64 N16 -149.0(7) . . . . ?
N6 Yb2 C64 N16 17.0(6) . . . . ?
N14 Yb2 C64 N16 -139.6(6) . . . . ?
C30 Yb2 C64 N16 128.9(6) . . . . ?
O201 Yb2 C64 C63 93.0(2) . . . . ?
O2 Yb2 C64 C63 -55.3(2) . . . . ?
O5 Yb2 C64 C63 -168.6(4) . . . . ?
O4 Yb2 C64 C63 -160.1(5) . . . . ?
N7 Yb2 C64 C63 -121.0(2) . . . . ?
N15 Yb2 C64 C63 7.7(2) . . . . ?
N6 Yb2 C64 C63 173.7(2) . . . . ?
N14 Yb2 C64 C63 17.1(3) . . . . ?
C30 Yb2 C64 C63 -74.3(2) . . . . ?
C64 N16 C65 C66 120.6(5) . . . . ?
C67 N16 C65 C66 -68.4(6) . . . . ?
C64 N16 C67 C68 -78.1(5) . . . . ?
C65 N16 C67 C68 110.1(5) . . . . ?
O25' Cl4' O24 Cl4 -165(2) . . . . ?
O22' Cl4' O24 Cl4 72.6(17) . . . . ?
O23' Cl4' O24 Cl4 -42.0(16) . . . . ?
O25 Cl4 O24 Cl4' 89.5(18) . . . . ?
O22 Cl4 O24 Cl4' -34.5(16) . . . . ?
O23 Cl4 O24 Cl4' -149.4(19) . . . . ?
